data_7105505
loop_
_publ_author_name
'Lam, Oanh P.'
'Bart, Suzanne C.'
'Kameo, Hajime'
'Heinemann, Frank W.'
'Meyer, Karsten'

_publ_section_title
;
 Insights into the mechanism of carbonate formation through reductive
 cleavage of carbon dioxide with low-valent uranium centers
;
_journal_issue 18
_journal_name_full 'Chemical Communications'
_journal_page_first 3137
_journal_page_last 3139
_journal_paper_doi 10.1039/b927142b
_journal_volume 46
_journal_year 2010
_chemical_formula_moiety 'C117 H152 N2 O13 U2, 3(C4 H10 O2)'
_chemical_formula_sum 'C129 H182 N2 O19 U2'
_chemical_formula_weight 2540.83
_chemical_name_systematic
;
?
;
_space_group_IT_number 14
_symmetry_cell_setting monoclinic
_symmetry_space_group_name_Hall '-P 2ybc'
_symmetry_space_group_name_H-M 'P 1 21/c 1'
_atom_sites_solution_hydrogens geom
_atom_sites_solution_primary direct
_atom_sites_solution_secondary difmap
_audit_creation_method SHELXL-97
_cell_angle_alpha 90.00
_cell_angle_beta 116.041(9)
_cell_angle_gamma 90.00
_cell_formula_units_Z 4
_cell_length_a 22.680(3)
_cell_length_b 24.539(4)
_cell_length_c 25.430(8)
_cell_measurement_reflns_used 210
_cell_measurement_temperature 150(2)
_cell_measurement_theta_max 20.00
_cell_measurement_theta_min 6.00
_cell_volume 12716(5)
_computing_cell_refinement 'EVALCCD (Duisenberg, 2003)'
_computing_data_collection 'COLLECT (Bruker-Nonius, 2002)'
_computing_data_reduction 'EVALCCD (Duisenberg, 2003)'
_computing_molecular_graphics 'SHELXTL 6.12 (Bruker AXS, 2002)'
_computing_publication_material 'SHELXTL 6.12 (Bruker AXS, 2002)'
_computing_structure_refinement 'SHELXTL 6.12 (Bruker AXS, 2002)'
_computing_structure_solution 'SHELXTL 6.12 (Bruker AXS, 2002)'
_diffrn_ambient_temperature 150(2)
_diffrn_detector_area_resol_mean 9
_diffrn_measured_fraction_theta_full 0.992
_diffrn_measured_fraction_theta_max 0.992
_diffrn_measurement_device_type 'Bruker-Nonius KappaCCD'
_diffrn_measurement_method
;
\f- and \w-rotations with 1.30 \% and 325 sec per frame
;
_diffrn_radiation_monochromator graphite
_diffrn_radiation_source 'fine-focus sealed tube'
_diffrn_radiation_type MoK\a
_diffrn_radiation_wavelength 0.71073
_diffrn_reflns_av_R_equivalents 0.0655
_diffrn_reflns_av_sigmaI/netI 0.0526
_diffrn_reflns_limit_h_max 28
_diffrn_reflns_limit_h_min -28
_diffrn_reflns_limit_k_max 30
_diffrn_reflns_limit_k_min -30
_diffrn_reflns_limit_l_max 31
_diffrn_reflns_limit_l_min -31
_diffrn_reflns_number 152032
_diffrn_reflns_theta_full 26.37
_diffrn_reflns_theta_max 26.37
_diffrn_reflns_theta_min 3.32
_exptl_absorpt_coefficient_mu 2.606
_exptl_absorpt_correction_T_max 1.0
_exptl_absorpt_correction_T_min 0.691
_exptl_absorpt_correction_type multi-scan
_exptl_absorpt_process_details 'SADABS, Bruker-AXS, 2002'
_exptl_crystal_colour green
_exptl_crystal_density_diffrn 1.327
_exptl_crystal_density_method 'not measured'
_exptl_crystal_description block
_exptl_crystal_F_000 5224
_exptl_crystal_size_max 0.28
_exptl_crystal_size_mid 0.24
_exptl_crystal_size_min 0.20
_refine_diff_density_max 3.990
_refine_diff_density_min -2.498
_refine_diff_density_rms 0.203
_refine_ls_extinction_method none
_refine_ls_goodness_of_fit_ref 1.245
_refine_ls_hydrogen_treatment constr
_refine_ls_matrix_type full
_refine_ls_number_parameters 1439
_refine_ls_number_reflns 25808
_refine_ls_number_restraints 261
_refine_ls_restrained_S_all 1.245
_refine_ls_R_factor_all 0.1143
_refine_ls_R_factor_gt 0.0588
_refine_ls_shift/su_max 0.002
_refine_ls_shift/su_mean 0.000
_refine_ls_structure_factor_coef Fsqd
_refine_ls_weighting_details 'calc w=1/[\s^2^(Fo^2^)+(0.0112P)^2^+187.4647P] where P=(Fo^2^+2Fc^2^)/3'
_refine_ls_weighting_scheme calc
_refine_ls_wR_factor_gt 0.1245
_refine_ls_wR_factor_ref 0.1619
_reflns_number_gt 17947
_reflns_number_total 25808
_reflns_threshold_expression >2sigma(I)
_cod_data_source_file b927142b.txt
_cod_data_source_block opl0917
_cod_original_sg_symbol_Hall -P2ybc
_cod_original_sg_symbol_H-M P2(1)/c
_cod_database_code 7105505

loop_
_symmetry_equiv_pos_as_xyz
'x, y, z'
'-x, y+1/2, -z+1/2'
'-x, -y, -z'
'x, -y-1/2, z-1/2'

loop_
_atom_site_label
_atom_site_type_symbol
_atom_site_fract_x
_atom_site_fract_y
_atom_site_fract_z
_atom_site_U_iso_or_equiv
_atom_site_adp_type
_atom_site_occupancy
_atom_site_symmetry_multiplicity
_atom_site_calc_flag
_atom_site_refinement_flags
_atom_site_disorder_assembly
_atom_site_disorder_group
U1 U 0.258004(14) 0.622864(12) 0.231985(13) 0.01876(8) Uani 1 1 d . . .
O1 O 0.2403(3) 0.6982(2) 0.1833(2) 0.0225(12) Uani 1 1 d . . .
O2 O 0.2257(3) 0.6666(2) 0.2903(2) 0.0222(12) Uani 1 1 d . . .
O3 O 0.2320(3) 0.5590(2) 0.1666(2) 0.0234(12) Uani 1 1 d . . .
O4 O 0.3413(3) 0.6267(2) 0.1818(3) 0.0269(13) Uani 1 1 d . . .
O5 O 0.3786(3) 0.6529(3) 0.2936(3) 0.0312(14) Uani 1 1 d . . .
O6 O 0.2102(3) 0.5518(2) 0.2665(2) 0.0247(13) Uani 1 1 d . . .
O7 O 0.3180(3) 0.5537(2) 0.3047(3) 0.0255(13) Uani 1 1 d . . .
N1 N 0.1339(3) 0.6306(3) 0.1633(3) 0.0209(14) Uani 1 1 d . . .
C1 C 0.1250(4) 0.6489(4) 0.1045(4) 0.0258(18) Uani 1 1 d . . .
H1A H 0.0792 0.6412 0.0759 0.031 Uiso 1 1 calc R . .
H1B H 0.1541 0.6268 0.0931 0.031 Uiso 1 1 calc R . .
C2 C 0.1390(4) 0.7084(4) 0.0998(4) 0.0265(19) Uani 1 1 d . . .
C3 C 0.1978(4) 0.7319(4) 0.1412(4) 0.0240(18) Uani 1 1 d . . .
C4 C 0.2085(4) 0.7877(3) 0.1392(4) 0.0250(18) Uani 1 1 d . . .
C5 C 0.1615(5) 0.8171(4) 0.0916(4) 0.032(2) Uani 1 1 d . . .
H5A H 0.1691 0.8548 0.0887 0.039 Uiso 1 1 calc R . .
C6 C 0.1048(5) 0.7942(4) 0.0486(4) 0.034(2) Uani 1 1 d . . .
C7 C 0.0938(4) 0.7397(4) 0.0543(4) 0.032(2) Uani 1 1 d . . .
H7A H 0.0546 0.7232 0.0265 0.038 Uiso 1 1 calc R . .
C8 C 0.1048(4) 0.6709(3) 0.1893(4) 0.0249(18) Uani 1 1 d . . .
H8A H 0.0578 0.6753 0.1619 0.030 Uiso 1 1 calc R . .
H8B H 0.1264 0.7065 0.1918 0.030 Uiso 1 1 calc R . .
C9 C 0.1095(4) 0.6578(3) 0.2484(4) 0.0223(17) Uani 1 1 d . . .
C10 C 0.1707(4) 0.6608(3) 0.2993(4) 0.0232(17) Uani 1 1 d . . .
C11 C 0.1716(4) 0.6593(3) 0.3549(4) 0.0243(18) Uani 1 1 d . . .
C12 C 0.1119(4) 0.6488(4) 0.3574(4) 0.030(2) Uani 1 1 d . . .
H12A H 0.1123 0.6468 0.3948 0.036 Uiso 1 1 calc R . .
C13 C 0.0523(4) 0.6412(4) 0.3084(4) 0.0273(19) Uani 1 1 d . . .
C14 C 0.0521(4) 0.6471(4) 0.2543(4) 0.030(2) Uani 1 1 d . . .
H14A H 0.0117 0.6438 0.2201 0.036 Uiso 1 1 calc R . .
C15 C 0.0992(4) 0.5778(4) 0.1558(4) 0.0255(18) Uani 1 1 d . . .
H15A H 0.0517 0.5844 0.1321 0.031 Uiso 1 1 calc R . .
H15B H 0.1053 0.5652 0.1948 0.031 Uiso 1 1 calc R . .
C16 C 0.1199(4) 0.5319(3) 0.1271(4) 0.0217(17) Uani 1 1 d . . .
C17 C 0.1849(4) 0.5221(3) 0.1363(4) 0.0218(17) Uani 1 1 d . . .
C18 C 0.1999(4) 0.4735(4) 0.1151(4) 0.0260(19) Uani 1 1 d . . .
C19 C 0.1488(4) 0.4382(4) 0.0826(4) 0.0269(19) Uani 1 1 d . . .
H19A H 0.1587 0.4053 0.0686 0.032 Uiso 1 1 calc R . .
C20 C 0.0839(4) 0.4491(4) 0.0699(4) 0.030(2) Uani 1 1 d . . .
C21 C 0.0704(4) 0.4954(4) 0.0934(4) 0.029(2) Uani 1 1 d . . .
H21A H 0.0265 0.5026 0.0865 0.035 Uiso 1 1 calc R . .
C22 C 0.2651(4) 0.8171(3) 0.1906(4) 0.0281(19) Uani 1 1 d . . .
C23 C 0.3231(6) 0.9071(4) 0.2298(5) 0.053(3) Uani 1 1 d . . .
H23A H 0.3233 0.9469 0.2214 0.063 Uiso 1 1 calc R . .
C24 C 0.3880(5) 0.8211(5) 0.2526(5) 0.052(3) Uani 1 1 d . . .
H24A H 0.4308 0.8043 0.2592 0.063 Uiso 1 1 calc R . .
C25 C 0.3121(7) 0.8383(5) 0.2982(5) 0.055(3) Uani 1 1 d . . .
H25A H 0.3059 0.8336 0.3345 0.066 Uiso 1 1 calc R . .
C26 C 0.2677(5) 0.8786(4) 0.1780(5) 0.040(2) Uani 1 1 d . . .
H26A H 0.2748 0.8831 0.1425 0.048 Uiso 1 1 calc R . .
H26B H 0.2253 0.8958 0.1705 0.048 Uiso 1 1 calc R . .
C27 C 0.3890(6) 0.8814(5) 0.2398(6) 0.064(4) Uani 1 1 d . . .
H27A H 0.3964 0.8863 0.2045 0.076 Uiso 1 1 calc R . .
H27B H 0.4252 0.8995 0.2731 0.076 Uiso 1 1 calc R . .
C28 C 0.3764(6) 0.8129(5) 0.3067(5) 0.061(4) Uani 1 1 d . . .
H28A H 0.3758 0.7735 0.3145 0.073 Uiso 1 1 calc R . .
H28B H 0.4128 0.8297 0.3410 0.073 Uiso 1 1 calc R . .
C29 C 0.2561(5) 0.8104(4) 0.2466(4) 0.039(2) Uani 1 1 d . . .
H29A H 0.2137 0.8266 0.2407 0.047 Uiso 1 1 calc R . .
H29B H 0.2552 0.7711 0.2552 0.047 Uiso 1 1 calc R . .
C30 C 0.3133(7) 0.8989(5) 0.2848(6) 0.063(4) Uani 1 1 d . . .
H30A H 0.2714 0.9159 0.2793 0.075 Uiso 1 1 calc R . .
H30B H 0.3493 0.9170 0.3183 0.075 Uiso 1 1 calc R . .
C31 C 0.3322(4) 0.7935(4) 0.2003(4) 0.035(2) Uani 1 1 d . . .
H31A H 0.3329 0.7538 0.2075 0.042 Uiso 1 1 calc R . .
H31B H 0.3387 0.7992 0.1646 0.042 Uiso 1 1 calc R . .
C32 C 0.0560(5) 0.8280(5) -0.0018(5) 0.050(3) Uani 1 1 d . . .
H32A H 0.0290 0.8039 -0.0342 0.076 Uiso 1 1 calc R . .
H32B H 0.0798 0.8536 -0.0151 0.076 Uiso 1 1 calc R . .
H32C H 0.0277 0.8483 0.0113 0.076 Uiso 1 1 calc R . .
C33 C 0.2333(4) 0.6713(4) 0.4124(4) 0.0228(18) Uani 1 1 d . . .
C34 C 0.2782(5) 0.6882(5) 0.5222(4) 0.043(3) Uani 1 1 d . . .
H34A H 0.2658 0.6902 0.5553 0.051 Uiso 1 1 calc R . .
C35 C 0.3256(5) 0.7398(4) 0.4655(4) 0.039(2) Uani 1 1 d . . .
H35A H 0.3447 0.7754 0.4616 0.046 Uiso 1 1 calc R . .
C36 C 0.3476(4) 0.6395(4) 0.4829(4) 0.036(2) Uani 1 1 d . . .
H36A H 0.3812 0.6103 0.4908 0.043 Uiso 1 1 calc R . .
C37 C 0.2176(4) 0.6742(4) 0.4649(4) 0.034(2) Uani 1 1 d . . .
H37A H 0.1997 0.6387 0.4694 0.041 Uiso 1 1 calc R . .
H37B H 0.1834 0.7022 0.4574 0.041 Uiso 1 1 calc R . .
C38 C 0.3068(5) 0.7432(5) 0.5152(5) 0.047(3) Uani 1 1 d . . .
H38A H 0.2738 0.7723 0.5073 0.057 Uiso 1 1 calc R . .
H38B H 0.3459 0.7523 0.5518 0.057 Uiso 1 1 calc R . .
C39 C 0.3769(5) 0.6949(5) 0.4784(5) 0.041(2) Uani 1 1 d . . .
H39A H 0.4158 0.7029 0.5156 0.049 Uiso 1 1 calc R . .
H39B H 0.3911 0.6935 0.4468 0.049 Uiso 1 1 calc R . .
C40 C 0.2874(4) 0.6269(4) 0.4258(4) 0.033(2) Uani 1 1 d . . .
H40A H 0.2696 0.5908 0.4288 0.039 Uiso 1 1 calc R . .
H40B H 0.3002 0.6254 0.3933 0.039 Uiso 1 1 calc R . .
C41 C 0.3292(5) 0.6424(5) 0.5336(4) 0.042(3) Uani 1 1 d . . .
H41A H 0.3688 0.6497 0.5704 0.051 Uiso 1 1 calc R . .
H41B H 0.3105 0.6070 0.5377 0.051 Uiso 1 1 calc R . .
C42 C 0.2638(5) 0.7271(4) 0.4071(4) 0.029(2) Uani 1 1 d . . .
H42A H 0.2763 0.7255 0.3745 0.035 Uiso 1 1 calc R . .
H42B H 0.2309 0.7565 0.3987 0.035 Uiso 1 1 calc R . .
C43 C -0.0095(4) 0.6282(5) 0.3143(5) 0.045(3) Uani 1 1 d . . .
H43A H -0.0478 0.6374 0.2777 0.067 Uiso 1 1 calc R . .
H43B H -0.0104 0.6495 0.3465 0.067 Uiso 1 1 calc R . .
H43C H -0.0104 0.5892 0.3224 0.067 Uiso 1 1 calc R . .
C44 C 0.2713(4) 0.4582(4) 0.1283(4) 0.0267(14) Uani 1 1 d U . .
C45 C 0.3465(4) 0.3876(4) 0.1147(4) 0.0350(16) Uani 1 1 d U . .
H45A H 0.3461 0.3519 0.0956 0.042 Uiso 1 1 calc R . .
C46 C 0.3852(4) 0.4380(4) 0.2100(4) 0.0327(16) Uani 1 1 d U . .
H46A H 0.4114 0.4353 0.2534 0.039 Uiso 1 1 calc R . .
C47 C 0.3740(4) 0.4864(4) 0.1193(4) 0.0341(16) Uani 1 1 d U . .
H47A H 0.3932 0.5151 0.1035 0.041 Uiso 1 1 calc R . .
C48 C 0.2744(4) 0.4058(3) 0.0999(4) 0.0271(16) Uani 1 1 d U . .
H48A H 0.2494 0.4097 0.0569 0.033 Uiso 1 1 calc R . .
H48B H 0.2531 0.3769 0.1127 0.033 Uiso 1 1 calc R . .
C49 C 0.3869(4) 0.3829(4) 0.1816(4) 0.0355(17) Uani 1 1 d U . .
H49A H 0.4329 0.3731 0.1911 0.043 Uiso 1 1 calc R . .
H49B H 0.3683 0.3540 0.1970 0.043 Uiso 1 1 calc R . .
C50 C 0.4144(4) 0.4830(4) 0.1859(4) 0.0353(17) Uani 1 1 d U . .
H50A H 0.4132 0.5185 0.2040 0.042 Uiso 1 1 calc R . .
H50B H 0.4606 0.4744 0.1956 0.042 Uiso 1 1 calc R . .
C51 C 0.3024(4) 0.5018(4) 0.1047(4) 0.0306(16) Uani 1 1 d U . .
H51A H 0.3016 0.5376 0.1224 0.037 Uiso 1 1 calc R . .
H51B H 0.2766 0.5050 0.0618 0.037 Uiso 1 1 calc R . .
C52 C 0.3760(5) 0.4315(4) 0.0915(4) 0.0371(17) Uani 1 1 d U . .
H52A H 0.3509 0.4340 0.0484 0.045 Uiso 1 1 calc R . .
H52B H 0.4219 0.4221 0.1008 0.045 Uiso 1 1 calc R . .
C53 C 0.3140(4) 0.4528(4) 0.1955(4) 0.0280(16) Uani 1 1 d U . .
H53A H 0.3133 0.4876 0.2148 0.034 Uiso 1 1 calc R . .
H53B H 0.2952 0.4242 0.2111 0.034 Uiso 1 1 calc R . .
C54 C 0.0295(5) 0.4098(5) 0.0320(5) 0.046(3) Uani 1 1 d . . .
H54A H -0.0133 0.4257 0.0239 0.069 Uiso 1 1 calc R . .
H54B H 0.0348 0.3752 0.0527 0.069 Uiso 1 1 calc R . .
H54C H 0.0321 0.4035 -0.0050 0.069 Uiso 1 1 calc R . .
C55 C 0.3167(6) 0.6451(4) 0.1228(4) 0.041(2) Uani 1 1 d . . .
H55A H 0.3432 0.6296 0.1047 0.062 Uiso 1 1 calc R . .
H55B H 0.3190 0.6850 0.1222 0.062 Uiso 1 1 calc R . .
H55C H 0.2710 0.6334 0.1009 0.062 Uiso 1 1 calc R . .
C56 C 0.4079(5) 0.6426(4) 0.2163(5) 0.041(3) Uani 1 1 d . . .
H56A H 0.4126 0.6825 0.2134 0.049 Uiso 1 1 calc R . .
H56B H 0.4370 0.6240 0.2021 0.049 Uiso 1 1 calc R . .
C57 C 0.4259(5) 0.6272(5) 0.2771(5) 0.042(3) Uani 1 1 d . . .
H57A H 0.4245 0.5871 0.2806 0.050 Uiso 1 1 calc R . .
H57B H 0.4709 0.6399 0.3029 0.050 Uiso 1 1 calc R . .
C58 C 0.4014(5) 0.6558(5) 0.3559(4) 0.046(3) Uani 1 1 d . . .
H58A H 0.4414 0.6779 0.3732 0.069 Uiso 1 1 calc R . .
H58B H 0.4109 0.6189 0.3725 0.069 Uiso 1 1 calc R . .
H58C H 0.3674 0.6724 0.3647 0.069 Uiso 1 1 calc R . .
C59 C 0.2650(4) 0.5307(4) 0.2995(4) 0.0257(19) Uani 1 1 d . . .
U2 U 0.249252(14) 0.411508(12) 0.367409(14) 0.02056(8) Uani 1 1 d . . .
O8 O 0.2675(3) 0.4847(3) 0.3261(3) 0.0353(15) Uani 1 1 d . . .
O9 O 0.2667(3) 0.3430(2) 0.4257(3) 0.0238(13) Uani 1 1 d . . .
O10 O 0.2627(3) 0.4613(3) 0.4422(3) 0.0292(14) Uani 1 1 d . . .
O11 O 0.2870(3) 0.3623(2) 0.3186(3) 0.0257(13) Uani 1 1 d . . .
O12 O 0.1463(3) 0.3834(3) 0.2722(3) 0.0346(15) Uani 1 1 d . . .
O13 O 0.1339(3) 0.4597(3) 0.3399(3) 0.0392(17) Uani 1 1 d . . .
N2 N 0.3741(3) 0.4159(3) 0.4270(3) 0.0230(15) Uani 1 1 d . . .
C61 C 0.4020(4) 0.3726(4) 0.4725(4) 0.0289(19) Uani 1 1 d . . .
H61A H 0.3951 0.3844 0.5066 0.035 Uiso 1 1 calc R . .
H61B H 0.4500 0.3720 0.4853 0.035 Uiso 1 1 calc R . .
C62 C 0.3778(5) 0.3149(4) 0.4587(4) 0.035(2) Uani 1 1 d . . .
C63 C 0.3118(4) 0.3019(4) 0.4439(4) 0.0257(18) Uani 1 1 d . . .
C64 C 0.2927(5) 0.2470(4) 0.4475(4) 0.032(2) Uani 1 1 d . . .
C65 C 0.3405(5) 0.2070(5) 0.4581(7) 0.060(4) Uani 1 1 d . . .
H65A H 0.3287 0.1700 0.4592 0.072 Uiso 1 1 calc R . .
C66 C 0.4040(6) 0.2183(5) 0.4670(8) 0.073(5) Uani 1 1 d . . .
C67 C 0.4220(5) 0.2725(5) 0.4690(6) 0.054(3) Uani 1 1 d . . .
H67A H 0.4662 0.2809 0.4778 0.065 Uiso 1 1 calc R . .
C68 C 0.3913(4) 0.4706(4) 0.4562(4) 0.031(2) Uani 1 1 d . . .
H68A H 0.4392 0.4762 0.4710 0.037 Uiso 1 1 calc R . .
H68B H 0.3690 0.4990 0.4263 0.037 Uiso 1 1 calc R . .
C69 C 0.3736(4) 0.4790(4) 0.5058(4) 0.029(2) Uani 1 1 d . . .
C70 C 0.3074(4) 0.4741(4) 0.4974(4) 0.0253(18) Uani 1 1 d . . .
C71 C 0.2925(4) 0.4816(3) 0.5456(4) 0.0259(19) Uani 1 1 d . . .
C72 C 0.3439(4) 0.4966(4) 0.5989(4) 0.030(2) Uani 1 1 d . . .
H72A H 0.3343 0.5026 0.6313 0.036 Uiso 1 1 calc R . .
C73 C 0.4088(4) 0.5032(4) 0.6076(4) 0.032(2) Uani 1 1 d . . .
C74 C 0.4227(4) 0.4937(4) 0.5607(4) 0.034(2) Uani 1 1 d . . .
H74A H 0.4667 0.4972 0.5659 0.041 Uiso 1 1 calc R . .
C75 C 0.4048(4) 0.4146(4) 0.3854(4) 0.0282(19) Uani 1 1 d . . .
H75A H 0.3828 0.4424 0.3548 0.034 Uiso 1 1 calc R . .
H75B H 0.4513 0.4255 0.4072 0.034 Uiso 1 1 calc R . .
C76 C 0.4025(4) 0.3620(4) 0.3560(4) 0.029(2) Uani 1 1 d . . .
C77 C 0.3415(4) 0.3368(4) 0.3206(4) 0.0252(18) Uani 1 1 d . . .
C78 C 0.3386(4) 0.2884(4) 0.2902(4) 0.029(2) Uani 1 1 d . . .
C79 C 0.3988(5) 0.2657(5) 0.2977(4) 0.040(2) Uani 1 1 d . . .
H79A H 0.3980 0.2327 0.2779 0.047 Uiso 1 1 calc R . .
C80 C 0.4592(5) 0.2892(5) 0.3326(5) 0.043(3) Uani 1 1 d . . .
C81 C 0.4600(4) 0.3374(4) 0.3612(4) 0.031(2) Uani 1 1 d . . .
H81A H 0.5010 0.3541 0.3849 0.037 Uiso 1 1 calc R . .
C82 C 0.2238(4) 0.2327(4) 0.4415(4) 0.0269(19) Uani 1 1 d . . .
C83 C 0.1515(5) 0.1588(4) 0.4520(4) 0.033(2) Uani 1 1 d . . .
H83A H 0.1501 0.1197 0.4626 0.040 Uiso 1 1 calc R . .
C84 C 0.1020(5) 0.2283(4) 0.3729(4) 0.034(2) Uani 1 1 d . . .
H84A H 0.0686 0.2349 0.3317 0.041 Uiso 1 1 calc R . .
C85 C 0.1388(5) 0.2545(4) 0.4773(4) 0.032(2) Uani 1 1 d . . .
H85A H 0.1291 0.2781 0.5046 0.039 Uiso 1 1 calc R . .
C86 C 0.2201(4) 0.1718(4) 0.4564(4) 0.034(2) Uani 1 1 d . . .
H86A H 0.2288 0.1483 0.4290 0.041 Uiso 1 1 calc R . .
H86B H 0.2539 0.1640 0.4966 0.041 Uiso 1 1 calc R . .
C87 C 0.1007(5) 0.1682(4) 0.3887(4) 0.037(2) Uani 1 1 d . . .
H87A H 0.0564 0.1585 0.3844 0.044 Uiso 1 1 calc R . .
H87B H 0.1108 0.1448 0.3620 0.044 Uiso 1 1 calc R . .
C88 C 0.0881(4) 0.2652(4) 0.4146(4) 0.034(2) Uani 1 1 d . . .
H88A H 0.0900 0.3038 0.4044 0.041 Uiso 1 1 calc R . .
H88B H 0.0435 0.2577 0.4109 0.041 Uiso 1 1 calc R . .
C89 C 0.2082(4) 0.2678(4) 0.4835(4) 0.029(2) Uani 1 1 d . . .
H89A H 0.2106 0.3069 0.4747 0.035 Uiso 1 1 calc R . .
H89B H 0.2411 0.2609 0.5243 0.035 Uiso 1 1 calc R . .
C90 C 0.1363(5) 0.1948(4) 0.4929(4) 0.033(2) Uani 1 1 d . . .
H90A H 0.1688 0.1881 0.5338 0.039 Uiso 1 1 calc R . .
H90B H 0.0922 0.1859 0.4894 0.039 Uiso 1 1 calc R . .
C91 C 0.1710(5) 0.2413(4) 0.3786(4) 0.032(2) Uani 1 1 d . . .
H91A H 0.1805 0.2175 0.3518 0.039 Uiso 1 1 calc R . .
H91B H 0.1723 0.2795 0.3669 0.039 Uiso 1 1 calc R . .
C93 C 0.2216(4) 0.4752(3) 0.5379(4) 0.0253(18) Uani 1 1 d . . .
C92 C 0.4523(8) 0.1733(7) 0.4753(9) 0.093(5) Uani 1 1 d U . .
H92A H 0.4285 0.1396 0.4579 0.139 Uiso 1 1 calc R . .
H92B H 0.4798 0.1676 0.5172 0.139 Uiso 1 1 calc R . .
H92C H 0.4801 0.1833 0.4563 0.139 Uiso 1 1 calc R . .
C94 C 0.1442(5) 0.4758(5) 0.5860(4) 0.039(2) Uani 1 1 d . . .
H94A H 0.1420 0.4799 0.6242 0.047 Uiso 1 1 calc R . .
C95 C 0.1068(4) 0.5142(4) 0.4870(5) 0.036(2) Uani 1 1 d . . .
H95A H 0.0794 0.5432 0.4594 0.043 Uiso 1 1 calc R . .
C96 C 0.1218(4) 0.4133(4) 0.5026(4) 0.034(2) Uani 1 1 d . . .
H96A H 0.1040 0.3769 0.4853 0.040 Uiso 1 1 calc R . .
C97 C 0.2164(4) 0.4811(4) 0.5965(4) 0.033(2) Uani 1 1 d . . .
H97A H 0.2432 0.4526 0.6242 0.040 Uiso 1 1 calc R . .
H97B H 0.2338 0.5171 0.6141 0.040 Uiso 1 1 calc R . .
C98 C 0.1030(5) 0.5201(4) 0.5444(5) 0.039(2) Uani 1 1 d . . .
H98A H 0.0568 0.5168 0.5381 0.047 Uiso 1 1 calc R . .
H98B H 0.1195 0.5564 0.5615 0.047 Uiso 1 1 calc R . .
C99 C 0.0814(4) 0.4582(4) 0.4603(4) 0.035(2) Uani 1 1 d . . .
H99A H 0.0846 0.4546 0.4228 0.042 Uiso 1 1 calc R . .
H99B H 0.0346 0.4545 0.4520 0.042 Uiso 1 1 calc R . .
C100 C 0.1939(4) 0.4176(4) 0.5138(4) 0.030(2) Uani 1 1 d . . .
H10A H 0.1974 0.4110 0.4769 0.036 Uiso 1 1 calc R . .
H10B H 0.2201 0.3895 0.5424 0.036 Uiso 1 1 calc R . .
C101 C 0.1173(5) 0.4197(4) 0.5603(5) 0.038(2) Uani 1 1 d . . .
H10C H 0.1431 0.3908 0.5880 0.045 Uiso 1 1 calc R . .
H10D H 0.0710 0.4164 0.5537 0.045 Uiso 1 1 calc R . .
C102 C 0.1780(4) 0.5200(4) 0.4965(4) 0.032(2) Uani 1 1 d . . .
H10E H 0.1950 0.5562 0.5135 0.039 Uiso 1 1 calc R . .
H10F H 0.1798 0.5174 0.4584 0.039 Uiso 1 1 calc R . .
C103 C 0.4616(4) 0.5201(4) 0.6662(4) 0.040(2) Uani 1 1 d . . .
H10G H 0.5006 0.4974 0.6760 0.059 Uiso 1 1 calc R . .
H10H H 0.4458 0.5155 0.6961 0.059 Uiso 1 1 calc R . .
H10I H 0.4729 0.5584 0.6646 0.059 Uiso 1 1 calc R . .
C104 C 0.2743(4) 0.2606(4) 0.2496(4) 0.030(2) Uani 1 1 d . . .
C105 C 0.2210(5) 0.1820(5) 0.1799(5) 0.048(3) Uani 1 1 d . . .
H10J H 0.2311 0.1484 0.1632 0.058 Uiso 1 1 calc R . .
C106 C 0.1663(6) 0.2192(6) 0.2367(5) 0.055(4) Uani 1 1 d . . .
H10K H 0.1389 0.2105 0.2576 0.066 Uiso 1 1 calc R . .
C107 C 0.1810(6) 0.1669(5) 0.2112(5) 0.051(3) Uani 1 1 d . . .
H10L H 0.2054 0.1407 0.2430 0.061 Uiso 1 1 calc R . .
H10M H 0.1394 0.1495 0.1836 0.061 Uiso 1 1 calc R . .
C108 C 0.2850(6) 0.2086(5) 0.2223(5) 0.057(3) Uani 1 1 d . . .
H10N H 0.3116 0.2171 0.2013 0.068 Uiso 1 1 calc R . .
H10O H 0.3100 0.1824 0.2539 0.068 Uiso 1 1 calc R . .
C109 C 0.1692(6) 0.2729(6) 0.1555(6) 0.062(4) Uani 1 1 d . . .
H10P H 0.1443 0.2990 0.1230 0.074 Uiso 1 1 calc R . .
C110 C 0.1305(5) 0.2601(5) 0.1877(6) 0.064(4) Uani 1 1 d . . .
H11A H 0.0875 0.2449 0.1603 0.077 Uiso 1 1 calc R . .
H11B H 0.1223 0.2940 0.2046 0.077 Uiso 1 1 calc R . .
C111 C 0.2353(6) 0.2985(5) 0.1978(5) 0.054(3) Uani 1 1 d . . .
H11C H 0.2616 0.3063 0.1763 0.065 Uiso 1 1 calc R . .
H11D H 0.2269 0.3335 0.2128 0.065 Uiso 1 1 calc R . .
C112 C 0.1831(6) 0.2214(6) 0.1308(5) 0.057(3) Uani 1 1 d . . .
H11E H 0.2090 0.2301 0.1091 0.068 Uiso 1 1 calc R . .
H11F H 0.1413 0.2044 0.1032 0.068 Uiso 1 1 calc R . .
C113 C 0.2331(5) 0.2442(5) 0.2804(5) 0.048(3) Uani 1 1 d . . .
H11G H 0.2250 0.2766 0.2995 0.057 Uiso 1 1 calc R . .
H11H H 0.2575 0.2172 0.3112 0.057 Uiso 1 1 calc R . .
C114 C 0.5216(5) 0.2625(6) 0.3374(6) 0.074(5) Uani 1 1 d . . .
H11I H 0.5525 0.2907 0.3379 0.111 Uiso 1 1 calc R . .
H11J H 0.5113 0.2384 0.3038 0.111 Uiso 1 1 calc R . .
H11K H 0.5414 0.2412 0.3736 0.111 Uiso 1 1 calc R . .
C115 C 0.1378(6) 0.4129(5) 0.2210(4) 0.049(3) Uani 1 1 d . . .
H11L H 0.0997 0.3985 0.1871 0.074 Uiso 1 1 calc R . .
H11M H 0.1771 0.4088 0.2145 0.074 Uiso 1 1 calc R . .
H11N H 0.1309 0.4515 0.2261 0.074 Uiso 1 1 calc R . .
C116 C 0.0888(5) 0.3817(4) 0.2833(5) 0.042(3) Uani 1 1 d . . .
H11O H 0.0969 0.3568 0.3164 0.051 Uiso 1 1 calc R . .
H11P H 0.0509 0.3676 0.2483 0.051 Uiso 1 1 calc R . .
C117 C 0.0735(4) 0.4371(5) 0.2974(5) 0.048(3) Uani 1 1 d . . .
H11Q H 0.0552 0.4600 0.2618 0.058 Uiso 1 1 calc R . .
H11R H 0.0410 0.4349 0.3136 0.058 Uiso 1 1 calc R . .
C118 C 0.1289(5) 0.5176(4) 0.3419(5) 0.041(2) Uani 1 1 d . . .
H11S H 0.0950 0.5270 0.3545 0.061 Uiso 1 1 calc R . .
H11T H 0.1170 0.5328 0.3029 0.061 Uiso 1 1 calc R . .
H11U H 0.1711 0.5327 0.3697 0.061 Uiso 1 1 calc R . .
C201 C -0.0572(8) 0.3592(9) 0.3335(8) 0.115(6) Uani 1 1 d DU . .
H20A H -0.0786 0.3950 0.3249 0.173 Uiso 1 1 calc R . .
H20B H -0.0166 0.3613 0.3699 0.173 Uiso 1 1 calc R . .
H20C H -0.0867 0.3323 0.3378 0.173 Uiso 1 1 calc R . .
O202 O -0.0426(7) 0.3436(7) 0.2878(6) 0.129(4) Uani 1 1 d DU . .
C203 C -0.0827(10) 0.3109(9) 0.2484(9) 0.116(4) Uani 1 1 d DU . .
H20D H -0.1266 0.3282 0.2323 0.139 Uiso 1 1 calc R . .
H20E H -0.0855 0.2775 0.2689 0.139 Uiso 1 1 calc R . .
C204 C -0.0715(11) 0.2942(8) 0.2002(9) 0.117(5) Uani 1 1 d DU . .
H20F H -0.0351 0.2675 0.2146 0.140 Uiso 1 1 calc R . .
H20G H -0.1112 0.2748 0.1722 0.140 Uiso 1 1 calc R . .
O205 O -0.0571(7) 0.3329(6) 0.1706(6) 0.113(4) Uani 1 1 d DU . .
C206 C -0.0578(12) 0.3170(9) 0.1174(9) 0.131(7) Uani 1 1 d DU . .
H20H H -0.0156 0.3259 0.1178 0.197 Uiso 1 1 calc R . .
H20I H -0.0930 0.3363 0.0852 0.197 Uiso 1 1 calc R . .
H20J H -0.0654 0.2776 0.1122 0.197 Uiso 1 1 calc R . .
C207 C 0.4517(10) 0.2595(9) 0.1152(10) 0.140(8) Uani 1 1 d U . .
H20K H 0.4160 0.2667 0.0764 0.211 Uiso 1 1 calc R . .
H20L H 0.4940 0.2654 0.1142 0.211 Uiso 1 1 calc R . .
H20M H 0.4479 0.2843 0.1438 0.211 Uiso 1 1 calc R . .
O208 O 0.4478(5) 0.2040(6) 0.1316(6) 0.102(4) Uani 1 1 d U . .
C209 C 0.3857(7) 0.1970(8) 0.1222(9) 0.105(4) Uani 1 1 d U . .
H20N H 0.3566 0.1950 0.0797 0.126 Uiso 1 1 calc R . .
H20O H 0.3712 0.2276 0.1390 0.126 Uiso 1 1 calc R . .
C210 C 0.3835(8) 0.1402(8) 0.1539(9) 0.106(4) Uani 1 1 d U . .
H21B H 0.3377 0.1303 0.1448 0.127 Uiso 1 1 calc R . .
H21C H 0.4032 0.1103 0.1407 0.127 Uiso 1 1 calc R . .
O211 O 0.4197(6) 0.1496(6) 0.2135(7) 0.116(4) Uani 1 1 d U . .
C212 C 0.4161(11) 0.0997(8) 0.2438(11) 0.125(7) Uani 1 1 d U . .
H21D H 0.3704 0.0875 0.2281 0.188 Uiso 1 1 calc R . .
H21E H 0.4328 0.1071 0.2858 0.188 Uiso 1 1 calc R . .
H21F H 0.4428 0.0712 0.2377 0.188 Uiso 1 1 calc R . .
C213 C -0.1220(19) 0.4990(18) 0.2596(16) 0.120(10) Uani 0.50 1 d PDU . .
H21G H -0.1621 0.5186 0.2341 0.180 Uiso 0.50 1 calc PR . .
H21H H -0.1019 0.5167 0.2981 0.180 Uiso 0.50 1 calc PR . .
H21I H -0.1330 0.4612 0.2641 0.180 Uiso 0.50 1 calc PR . .
O214 O -0.0785(13) 0.4996(12) 0.2351(12) 0.120(7) Uani 0.50 1 d PDU . .
C215 C -0.1031(18) 0.509(2) 0.1818(14) 0.134(7) Uani 0.50 1 d PDU . .
H21J H -0.1200 0.5473 0.1762 0.160 Uiso 0.50 1 calc PR . .
H21K H -0.1415 0.4852 0.1624 0.160 Uiso 0.50 1 calc PR . .
C216 C -0.0642(18) 0.5044(19) 0.1516(14) 0.137(8) Uani 0.50 1 d PDU . .
H21L H -0.0243 0.5268 0.1722 0.165 Uiso 0.50 1 calc PR . .
H21M H -0.0498 0.4659 0.1545 0.165 Uiso 0.50 1 calc PR . .
O217 O -0.0913(16) 0.5184(13) 0.0952(13) 0.152(8) Uani 0.50 1 d PDU . .
C218 C -0.1245(17) 0.4798(16) 0.0509(15) 0.109(9) Uani 0.50 1 d PDU . .
H21N H -0.1608 0.4640 0.0569 0.164 Uiso 0.50 1 calc PR . .
H21O H -0.0939 0.4509 0.0526 0.164 Uiso 0.50 1 calc PR . .
H21P H -0.1418 0.4977 0.0126 0.164 Uiso 0.50 1 calc PR . .
C219 C 0.273(2) 0.6135(13) -0.0566(19) 0.140(11) Uani 0.50 1 d PDU . .
H21Q H 0.3202 0.6180 -0.0317 0.210 Uiso 0.50 1 calc PR . .
H21R H 0.2492 0.6167 -0.0326 0.210 Uiso 0.50 1 calc PR . .
H21S H 0.2580 0.6418 -0.0868 0.210 Uiso 0.50 1 calc PR . .
O220 O 0.2617(16) 0.5638(11) -0.0823(13) 0.138(7) Uani 0.50 1 d PDU . .
C221 C 0.3108(18) 0.5316(13) -0.0594(15) 0.121(7) Uani 0.50 1 d PDU . .
H22A H 0.3248 0.5298 -0.0167 0.145 Uiso 0.50 1 calc PR . .
H22B H 0.3478 0.5470 -0.0655 0.145 Uiso 0.50 1 calc PR . .
C222 C 0.298(2) 0.4772(12) -0.0829(14) 0.119(7) Uani 0.50 1 d PDU . .
H22C H 0.3345 0.4531 -0.0582 0.143 Uiso 0.50 1 calc PR . .
H22D H 0.2574 0.4634 -0.0816 0.143 Uiso 0.50 1 calc PR . .
O223 O 0.2903(15) 0.4752(10) -0.1381(11) 0.122(7) Uani 0.50 1 d PDU . .
C224 C 0.291(2) 0.4221(13) -0.1579(17) 0.125(11) Uani 0.50 1 d PDU . .
H22E H 0.3101 0.3973 -0.1243 0.188 Uiso 0.50 1 calc PR . .
H22F H 0.3184 0.4213 -0.1792 0.188 Uiso 0.50 1 calc PR . .
H22G H 0.2466 0.4107 -0.1840 0.188 Uiso 0.50 1 calc PR . .

loop_
_atom_site_aniso_label
_atom_site_aniso_U_11
_atom_site_aniso_U_22
_atom_site_aniso_U_33
_atom_site_aniso_U_23
_atom_site_aniso_U_13
_atom_site_aniso_U_12
U1 0.01536(14) 0.01917(15) 0.02002(15) 0.00104(12) 0.00618(11) -0.00155(11)
O1 0.018(3) 0.020(3) 0.025(3) 0.003(2) 0.006(2) -0.003(2)
O2 0.021(3) 0.021(3) 0.025(3) 0.000(2) 0.010(2) -0.004(2)
O3 0.016(3) 0.028(3) 0.024(3) -0.004(2) 0.006(2) -0.004(2)
O4 0.027(3) 0.023(3) 0.036(3) -0.001(3) 0.018(3) -0.006(2)
O5 0.023(3) 0.042(4) 0.028(3) -0.008(3) 0.012(3) -0.006(3)
O6 0.017(3) 0.032(3) 0.019(3) 0.005(2) 0.003(2) 0.002(2)
O7 0.020(3) 0.030(3) 0.027(3) 0.005(3) 0.010(3) -0.002(2)
N1 0.017(3) 0.020(4) 0.024(3) -0.004(3) 0.007(3) -0.002(3)
C1 0.022(4) 0.031(5) 0.022(4) -0.001(4) 0.007(4) -0.001(4)
C2 0.025(4) 0.032(5) 0.025(4) 0.003(4) 0.013(4) 0.001(4)
C3 0.027(4) 0.031(5) 0.019(4) 0.007(3) 0.015(4) 0.005(4)
C4 0.028(4) 0.024(5) 0.025(4) 0.002(3) 0.014(4) -0.002(4)
C5 0.036(5) 0.020(5) 0.041(5) 0.008(4) 0.018(4) 0.007(4)
C6 0.031(5) 0.034(5) 0.035(5) 0.007(4) 0.012(4) 0.005(4)
C7 0.028(5) 0.035(5) 0.022(4) 0.002(4) 0.002(4) 0.003(4)
C8 0.016(4) 0.022(4) 0.030(5) 0.002(3) 0.003(4) 0.001(3)
C9 0.020(4) 0.020(4) 0.025(4) -0.002(3) 0.008(3) 0.005(3)
C10 0.022(4) 0.020(4) 0.026(4) 0.001(3) 0.009(4) -0.002(3)
C11 0.021(4) 0.021(4) 0.026(4) 0.000(3) 0.005(4) 0.006(3)
C12 0.024(4) 0.041(6) 0.031(5) 0.005(4) 0.017(4) 0.008(4)
C13 0.019(4) 0.027(5) 0.035(5) -0.001(4) 0.011(4) 0.003(3)
C14 0.022(4) 0.029(5) 0.034(5) -0.002(4) 0.008(4) 0.002(4)
C15 0.014(4) 0.029(5) 0.031(5) -0.002(4) 0.008(4) 0.001(3)
C16 0.021(4) 0.021(4) 0.023(4) -0.002(3) 0.010(3) -0.001(3)
C17 0.027(4) 0.017(4) 0.024(4) -0.001(3) 0.013(4) -0.001(3)
C18 0.021(4) 0.029(5) 0.026(4) 0.006(4) 0.008(4) 0.004(3)
C19 0.029(5) 0.024(5) 0.029(5) -0.007(4) 0.013(4) -0.001(4)
C20 0.023(4) 0.029(5) 0.035(5) -0.003(4) 0.009(4) -0.003(4)
C21 0.022(4) 0.029(5) 0.031(5) -0.005(4) 0.006(4) -0.001(4)
C22 0.032(5) 0.018(4) 0.032(5) -0.003(4) 0.011(4) -0.007(4)
C23 0.059(7) 0.024(5) 0.066(8) 0.001(5) 0.019(6) -0.012(5)
C24 0.033(6) 0.050(7) 0.061(8) -0.002(6) 0.009(5) -0.010(5)
C25 0.078(9) 0.048(7) 0.038(6) -0.008(5) 0.023(6) -0.017(6)
C26 0.037(5) 0.030(5) 0.045(6) 0.004(5) 0.009(5) -0.002(4)
C27 0.057(8) 0.055(8) 0.062(8) -0.003(6) 0.011(7) -0.026(6)
C28 0.066(8) 0.039(7) 0.044(7) -0.004(5) -0.007(6) -0.015(6)
C29 0.043(6) 0.037(6) 0.035(5) 0.002(4) 0.016(5) -0.007(5)
C30 0.079(9) 0.037(7) 0.056(8) -0.018(6) 0.015(7) -0.014(6)
C31 0.030(5) 0.032(5) 0.039(5) -0.001(4) 0.010(4) -0.009(4)
C32 0.042(6) 0.046(7) 0.046(6) 0.019(5) 0.003(5) 0.005(5)
C33 0.017(4) 0.032(5) 0.026(4) -0.007(4) 0.015(4) 0.001(3)
C34 0.030(5) 0.075(8) 0.022(5) -0.005(5) 0.010(4) 0.002(5)
C35 0.037(5) 0.034(6) 0.033(5) -0.008(4) 0.005(4) -0.012(4)
C36 0.020(4) 0.047(6) 0.034(5) -0.004(4) 0.005(4) 0.006(4)
C37 0.018(4) 0.053(6) 0.026(5) -0.009(4) 0.005(4) -0.003(4)
C38 0.042(6) 0.058(7) 0.034(6) -0.024(5) 0.009(5) 0.000(5)
C39 0.027(5) 0.056(7) 0.036(5) -0.012(5) 0.011(4) -0.009(5)
C40 0.020(4) 0.039(5) 0.041(5) -0.009(4) 0.015(4) -0.012(4)
C41 0.028(5) 0.056(7) 0.029(5) 0.001(5) 0.000(4) -0.005(5)
C42 0.039(5) 0.029(5) 0.021(4) -0.006(4) 0.016(4) -0.007(4)
C43 0.020(5) 0.072(8) 0.047(6) -0.002(6) 0.018(5) 0.000(5)
C44 0.021(3) 0.030(3) 0.028(3) -0.005(3) 0.010(2) 0.001(2)
C45 0.026(3) 0.036(3) 0.037(3) -0.010(3) 0.009(3) 0.003(3)
C46 0.022(3) 0.038(3) 0.034(3) -0.006(3) 0.008(3) 0.001(3)
C47 0.027(3) 0.041(3) 0.035(3) -0.004(3) 0.014(3) -0.002(3)
C48 0.022(3) 0.017(3) 0.033(3) -0.014(3) 0.004(3) -0.004(3)
C49 0.024(3) 0.039(3) 0.038(3) -0.005(3) 0.008(3) 0.004(3)
C50 0.025(3) 0.041(4) 0.037(3) -0.008(3) 0.010(3) -0.003(3)
C51 0.026(3) 0.036(3) 0.029(3) -0.003(3) 0.011(3) -0.001(3)
C52 0.028(3) 0.044(4) 0.039(3) -0.006(3) 0.015(3) 0.003(3)
C53 0.021(3) 0.032(3) 0.027(3) -0.006(3) 0.008(3) 0.001(3)
C54 0.025(5) 0.042(6) 0.060(7) -0.020(5) 0.009(5) -0.004(4)
C55 0.055(7) 0.040(6) 0.036(5) 0.004(4) 0.027(5) -0.004(5)
C56 0.027(5) 0.046(6) 0.060(7) -0.016(5) 0.028(5) -0.013(4)
C57 0.022(5) 0.048(6) 0.051(6) -0.016(5) 0.012(5) -0.006(4)
C58 0.032(5) 0.075(8) 0.032(5) -0.009(5) 0.014(5) -0.022(5)
C59 0.023(4) 0.028(5) 0.027(5) -0.006(4) 0.012(4) -0.004(4)
U2 0.01457(14) 0.02013(15) 0.02430(16) 0.00268(12) 0.00608(12) -0.00103(12)
O8 0.033(3) 0.023(3) 0.048(4) 0.011(3) 0.016(3) 0.000(3)
O9 0.013(3) 0.024(3) 0.030(3) 0.011(2) 0.005(2) 0.003(2)
O10 0.016(3) 0.032(3) 0.030(3) 0.004(3) 0.001(3) 0.001(2)
O11 0.016(3) 0.030(3) 0.029(3) -0.008(3) 0.007(2) -0.005(2)
O12 0.019(3) 0.050(4) 0.029(3) 0.000(3) 0.006(3) 0.004(3)
O13 0.022(3) 0.043(4) 0.044(4) -0.006(3) 0.007(3) 0.003(3)
N2 0.015(3) 0.026(4) 0.025(4) -0.002(3) 0.007(3) -0.003(3)
C61 0.015(4) 0.036(5) 0.031(5) 0.004(4) 0.005(4) 0.004(4)
C62 0.026(5) 0.034(5) 0.041(6) 0.010(4) 0.012(4) 0.005(4)
C63 0.020(4) 0.029(5) 0.025(4) 0.005(4) 0.006(4) -0.002(3)
C64 0.031(5) 0.029(5) 0.040(5) 0.001(4) 0.019(4) 0.005(4)
C65 0.039(6) 0.033(6) 0.111(11) 0.016(7) 0.034(7) 0.006(5)
C66 0.037(6) 0.037(7) 0.152(15) 0.029(8) 0.050(8) 0.015(5)
C67 0.026(5) 0.046(7) 0.094(10) 0.021(6) 0.029(6) 0.008(5)
C68 0.019(4) 0.036(5) 0.037(5) -0.002(4) 0.011(4) -0.007(4)
C69 0.022(4) 0.028(5) 0.038(5) -0.006(4) 0.013(4) -0.005(4)
C70 0.019(4) 0.028(5) 0.027(4) -0.005(4) 0.009(4) -0.003(3)
C71 0.019(4) 0.023(4) 0.029(5) -0.003(4) 0.003(4) 0.003(3)
C72 0.023(4) 0.035(5) 0.030(5) -0.007(4) 0.010(4) -0.003(4)
C73 0.020(4) 0.034(5) 0.035(5) -0.002(4) 0.006(4) -0.003(4)
C74 0.019(4) 0.038(6) 0.040(5) -0.010(4) 0.009(4) -0.007(4)
C75 0.017(4) 0.028(5) 0.039(5) 0.005(4) 0.011(4) -0.006(3)
C76 0.023(4) 0.036(5) 0.026(5) 0.003(4) 0.010(4) -0.002(4)
C77 0.018(4) 0.032(5) 0.030(5) 0.001(4) 0.015(4) 0.001(3)
C78 0.021(4) 0.038(5) 0.028(5) -0.007(4) 0.011(4) -0.008(4)
C79 0.026(5) 0.050(6) 0.039(6) -0.012(5) 0.011(4) 0.004(4)
C80 0.022(5) 0.060(7) 0.046(6) -0.014(5) 0.014(5) 0.002(5)
C81 0.015(4) 0.041(6) 0.034(5) -0.008(4) 0.009(4) -0.005(4)
C82 0.024(4) 0.032(5) 0.030(5) 0.006(4) 0.016(4) 0.000(4)
C83 0.035(5) 0.029(5) 0.036(5) 0.009(4) 0.015(4) -0.010(4)
C84 0.029(5) 0.048(6) 0.025(5) 0.005(4) 0.011(4) -0.004(4)
C85 0.038(5) 0.038(5) 0.025(5) -0.001(4) 0.017(4) -0.001(4)
C86 0.028(5) 0.035(5) 0.027(5) 0.006(4) 0.002(4) -0.003(4)
C87 0.034(5) 0.044(6) 0.030(5) -0.005(4) 0.012(4) -0.008(4)
C88 0.020(4) 0.038(6) 0.043(6) 0.011(4) 0.013(4) -0.001(4)
C89 0.025(4) 0.029(5) 0.029(5) 0.004(4) 0.009(4) -0.005(4)
C90 0.030(5) 0.040(6) 0.030(5) 0.003(4) 0.016(4) -0.005(4)
C91 0.037(5) 0.029(5) 0.032(5) 0.006(4) 0.017(4) 0.001(4)
C93 0.018(4) 0.023(4) 0.032(5) -0.005(4) 0.008(4) -0.001(3)
C92 0.065(7) 0.079(8) 0.135(10) 0.006(7) 0.044(7) 0.015(6)
C94 0.032(5) 0.056(7) 0.034(5) -0.012(5) 0.018(4) -0.002(5)
C95 0.026(5) 0.031(5) 0.047(6) 0.013(4) 0.014(4) 0.011(4)
C96 0.028(5) 0.030(5) 0.045(6) -0.009(4) 0.018(4) -0.012(4)
C97 0.025(5) 0.043(6) 0.033(5) -0.006(4) 0.014(4) -0.003(4)
C98 0.024(5) 0.040(6) 0.052(6) -0.011(5) 0.017(5) -0.001(4)
C99 0.017(4) 0.047(6) 0.038(5) -0.001(4) 0.010(4) 0.002(4)
C100 0.017(4) 0.029(5) 0.042(5) 0.000(4) 0.012(4) 0.001(4)
C101 0.025(5) 0.042(6) 0.048(6) 0.004(5) 0.017(5) 0.001(4)
C102 0.024(4) 0.027(5) 0.040(5) 0.003(4) 0.009(4) 0.006(4)
C103 0.023(5) 0.047(6) 0.038(6) -0.007(5) 0.002(4) -0.002(4)
C104 0.024(4) 0.040(5) 0.025(5) -0.010(4) 0.010(4) -0.005(4)
C105 0.034(5) 0.056(7) 0.056(7) -0.036(6) 0.021(5) -0.006(5)
C106 0.055(7) 0.086(9) 0.042(6) -0.035(6) 0.037(6) -0.046(7)
C107 0.051(7) 0.045(7) 0.044(6) 0.001(5) 0.009(5) -0.015(5)
C108 0.052(7) 0.056(8) 0.046(7) -0.035(6) 0.007(6) -0.001(6)
C109 0.041(7) 0.062(8) 0.052(7) 0.014(6) -0.008(6) -0.009(6)
C110 0.025(5) 0.060(8) 0.084(10) -0.036(7) 0.003(6) 0.001(5)
C111 0.048(7) 0.051(7) 0.045(7) 0.005(5) 0.005(6) -0.016(6)
C112 0.050(7) 0.089(10) 0.031(6) -0.009(6) 0.017(5) -0.028(7)
C113 0.044(6) 0.062(8) 0.039(6) -0.017(5) 0.020(5) -0.022(5)
C114 0.027(6) 0.097(11) 0.086(10) -0.051(9) 0.013(6) 0.002(6)
C115 0.046(6) 0.062(8) 0.028(5) -0.002(5) 0.006(5) 0.006(6)
C116 0.023(5) 0.045(6) 0.052(6) -0.004(5) 0.010(5) -0.009(4)
C117 0.015(4) 0.073(8) 0.053(7) -0.006(6) 0.011(5) -0.004(5)
C118 0.037(5) 0.040(6) 0.045(6) 0.015(5) 0.018(5) 0.007(5)
C201 0.071(9) 0.187(16) 0.111(12) -0.016(12) 0.061(9) -0.035(10)
O202 0.114(8) 0.164(10) 0.120(9) -0.021(8) 0.060(7) -0.075(7)
C203 0.111(8) 0.126(9) 0.127(9) -0.025(8) 0.067(7) -0.060(7)
C204 0.124(8) 0.107(9) 0.119(9) -0.025(8) 0.053(8) -0.055(7)
O205 0.120(8) 0.112(8) 0.116(8) -0.033(7) 0.059(7) -0.046(7)
C206 0.144(14) 0.132(15) 0.111(13) -0.029(12) 0.051(12) -0.007(12)
C207 0.101(12) 0.121(14) 0.145(15) -0.012(13) 0.005(12) 0.049(12)
O208 0.049(5) 0.115(8) 0.120(8) -0.009(7) 0.018(5) 0.029(6)
C209 0.049(6) 0.125(8) 0.126(8) -0.029(8) 0.025(6) 0.022(7)
C210 0.049(6) 0.117(8) 0.135(9) -0.048(8) 0.026(6) 0.008(7)
O211 0.066(6) 0.124(8) 0.147(9) -0.034(8) 0.037(6) 0.003(6)
C212 0.115(12) 0.089(12) 0.178(16) -0.014(12) 0.070(12) -0.020(11)
C213 0.118(15) 0.118(15) 0.129(15) 0.004(13) 0.058(12) -0.015(13)
O214 0.123(9) 0.121(9) 0.123(9) -0.003(7) 0.059(7) -0.006(7)
C215 0.132(9) 0.133(9) 0.134(9) 0.002(7) 0.057(7) -0.002(7)
C216 0.136(9) 0.139(9) 0.139(9) 0.004(7) 0.061(7) 0.004(7)
O217 0.145(10) 0.150(10) 0.152(10) 0.005(7) 0.057(7) 0.009(7)
C218 0.091(13) 0.143(16) 0.125(15) 0.003(13) 0.075(12) -0.001(12)
C219 0.21(2) 0.10(2) 0.14(2) -0.061(17) 0.099(19) -0.014(19)
O220 0.188(18) 0.117(15) 0.126(15) -0.023(12) 0.085(15) -0.007(14)
C221 0.171(17) 0.109(14) 0.114(14) -0.013(12) 0.090(14) -0.006(13)
C222 0.163(17) 0.103(14) 0.115(14) -0.011(12) 0.081(14) -0.017(13)
O223 0.163(16) 0.101(13) 0.118(14) -0.016(12) 0.075(14) -0.022(13)
C224 0.16(2) 0.100(19) 0.12(2) -0.022(17) 0.071(19) -0.022(19)

loop_
_atom_type_symbol
_atom_type_description
_atom_type_scat_dispersion_real
_atom_type_scat_dispersion_imag
_atom_type_scat_source
C C 0.0033 0.0016 'International Tables Vol C Tables 4.2.6.8 and 6.1.1.4'
H H 0.0000 0.0000 'International Tables Vol C Tables 4.2.6.8 and 6.1.1.4'
N N 0.0061 0.0033 'International Tables Vol C Tables 4.2.6.8 and 6.1.1.4'
O O 0.0106 0.0060 'International Tables Vol C Tables 4.2.6.8 and 6.1.1.4'
U U -9.6767 9.6646 'International Tables Vol C Tables 4.2.6.8 and 6.1.1.4'

loop_
_geom_angle_atom_site_label_1
_geom_angle_atom_site_label_2
_geom_angle_atom_site_label_3
_geom_angle
_geom_angle_site_symmetry_1
_geom_angle_site_symmetry_3
_geom_angle_publ_flag
O1 U1 O3 105.0(2) . . ?
O1 U1 O2 86.3(2) . . ?
O3 U1 O2 144.1(2) . . ?
O1 U1 O6 145.73(19) . . ?
O3 U1 O6 75.1(2) . . ?
O2 U1 O6 76.8(2) . . ?
O1 U1 O7 158.63(19) . . ?
O3 U1 O7 87.2(2) . . ?
O2 U1 O7 93.9(2) . . ?
O6 U1 O7 53.88(18) . . ?
O1 U1 N1 71.2(2) . . ?
O3 U1 N1 71.7(2) . . ?
O2 U1 N1 80.4(2) . . ?
O6 U1 N1 76.7(2) . . ?
O7 U1 N1 130.0(2) . . ?
O1 U1 O5 89.1(2) . . ?
O3 U1 O5 121.9(2) . . ?
O2 U1 O5 91.7(2) . . ?
O6 U1 O5 120.59(19) . . ?
O7 U1 O5 69.5(2) . . ?
N1 U1 O5 159.1(2) . . ?
O1 U1 O4 72.1(2) . . ?
O3 U1 O4 71.00(19) . . ?
O2 U1 O4 144.01(19) . . ?
O6 U1 O4 135.61(19) . . ?
O7 U1 O4 96.30(19) . . ?
N1 U1 O4 117.2(2) . . ?
O5 U1 O4 60.34(19) . . ?
O1 U1 C59 170.9(2) . . ?
O3 U1 C59 79.1(2) . . ?
O2 U1 C59 85.8(2) . . ?
O6 U1 C59 26.7(2) . . ?
O7 U1 C59 27.2(2) . . ?
N1 U1 C59 103.0(2) . . ?
O5 U1 C59 95.7(2) . . ?
O4 U1 C59 117.0(2) . . ?
C3 O1 U1 149.2(5) . . ?
C10 O2 U1 131.3(5) . . ?
C17 O3 U1 143.2(5) . . ?
C55 O4 C56 112.3(7) . . ?
C55 O4 U1 118.5(5) . . ?
C56 O4 U1 119.3(5) . . ?
C58 O5 C57 112.7(8) . . ?
C58 O5 U1 116.9(5) . . ?
C57 O5 U1 114.8(5) . . ?
C59 O6 U1 94.0(5) . . ?
C59 O7 U1 92.4(5) . . ?
C15 N1 C1 107.7(6) . . ?
C15 N1 C8 108.8(6) . . ?
C1 N1 C8 110.7(6) . . ?
C15 N1 U1 112.5(5) . . ?
C1 N1 U1 109.2(5) . . ?
C8 N1 U1 108.1(4) . . ?
N1 C1 C2 115.6(7) . . ?
N1 C1 H1A 108.4 . . ?
C2 C1 H1A 108.4 . . ?
N1 C1 H1B 108.4 . . ?
C2 C1 H1B 108.4 . . ?
H1A C1 H1B 107.5 . . ?
C7 C2 C3 120.3(8) . . ?
C7 C2 C1 119.8(8) . . ?
C3 C2 C1 120.0(7) . . ?
O1 C3 C4 123.4(8) . . ?
O1 C3 C2 116.7(8) . . ?
C4 C3 C2 119.8(8) . . ?
C3 C4 C5 117.1(8) . . ?
C3 C4 C22 121.3(7) . . ?
C5 C4 C22 121.2(8) . . ?
C6 C5 C4 123.9(9) . . ?
C6 C5 H5A 118.1 . . ?
C4 C5 H5A 118.1 . . ?
C7 C6 C5 117.2(8) . . ?
C7 C6 C32 121.3(9) . . ?
C5 C6 C32 121.5(9) . . ?
C6 C7 C2 121.4(9) . . ?
C6 C7 H7A 119.3 . . ?
C2 C7 H7A 119.3 . . ?
N1 C8 C9 117.0(7) . . ?
N1 C8 H8A 108.1 . . ?
C9 C8 H8A 108.1 . . ?
N1 C8 H8B 108.1 . . ?
C9 C8 H8B 108.1 . . ?
H8A C8 H8B 107.3 . . ?
C14 C9 C10 119.6(8) . . ?
C14 C9 C8 119.3(7) . . ?
C10 C9 C8 120.8(7) . . ?
O2 C10 C11 124.0(7) . . ?
O2 C10 C9 116.7(7) . . ?
C11 C10 C9 119.3(8) . . ?
C12 C11 C10 117.4(8) . . ?
C12 C11 C33 118.9(8) . . ?
C10 C11 C33 123.6(7) . . ?
C13 C12 C11 124.1(8) . . ?
C13 C12 H12A 117.9 . . ?
C11 C12 H12A 117.9 . . ?
C14 C13 C12 117.0(8) . . ?
C14 C13 C43 121.6(8) . . ?
C12 C13 C43 121.3(9) . . ?
C13 C14 C9 122.0(8) . . ?
C13 C14 H14A 119.0 . . ?
C9 C14 H14A 119.0 . . ?
N1 C15 C16 116.7(7) . . ?
N1 C15 H15A 108.1 . . ?
C16 C15 H15A 108.1 . . ?
N1 C15 H15B 108.1 . . ?
C16 C15 H15B 108.1 . . ?
H15A C15 H15B 107.3 . . ?
C21 C16 C17 119.6(8) . . ?
C21 C16 C15 115.7(7) . . ?
C17 C16 C15 124.6(7) . . ?
O3 C17 C16 119.2(7) . . ?
O3 C17 C18 121.4(7) . . ?
C16 C17 C18 119.4(7) . . ?
C19 C18 C17 118.4(8) . . ?
C19 C18 C44 119.9(8) . . ?
C17 C18 C44 121.7(8) . . ?
C20 C19 C18 122.8(8) . . ?
C20 C19 H19A 118.6 . . ?
C18 C19 H19A 118.6 . . ?
C21 C20 C19 118.1(8) . . ?
C21 C20 C54 121.4(8) . . ?
C19 C20 C54 120.4(8) . . ?
C20 C21 C16 121.5(8) . . ?
C20 C21 H21A 119.3 . . ?
C16 C21 H21A 119.3 . . ?
C29 C22 C31 109.6(8) . . ?
C29 C22 C4 109.5(7) . . ?
C31 C22 C4 110.7(7) . . ?
C29 C22 C26 109.1(8) . . ?
C31 C22 C26 105.9(7) . . ?
C4 C22 C26 111.9(7) . . ?
C30 C23 C26 109.5(10) . . ?
C30 C23 C27 108.4(11) . . ?
C26 C23 C27 109.0(10) . . ?
C30 C23 H23A 110.0 . . ?
C26 C23 H23A 110.0 . . ?
C27 C23 H23A 110.0 . . ?
C27 C24 C28 110.3(11) . . ?
C27 C24 C31 109.2(10) . . ?
C28 C24 C31 108.8(9) . . ?
C27 C24 H24A 109.5 . . ?
C28 C24 H24A 109.5 . . ?
C31 C24 H24A 109.5 . . ?
C28 C25 C30 108.7(11) . . ?
C28 C25 C29 108.9(10) . . ?
C30 C25 C29 109.4(10) . . ?
C28 C25 H25A 109.9 . . ?
C30 C25 H25A 109.9 . . ?
C29 C25 H25A 109.9 . . ?
C23 C26 C22 111.1(8) . . ?
C23 C26 H26A 109.4 . . ?
C22 C26 H26A 109.4 . . ?
C23 C26 H26B 109.4 . . ?
C22 C26 H26B 109.4 . . ?
H26A C26 H26B 108.0 . . ?
C24 C27 C23 109.4(10) . . ?
C24 C27 H27A 109.8 . . ?
C23 C27 H27A 109.8 . . ?
C24 C27 H27B 109.8 . . ?
C23 C27 H27B 109.8 . . ?
H27A C27 H27B 108.3 . . ?
C25 C28 C24 110.8(10) . . ?
C25 C28 H28A 109.5 . . ?
C24 C28 H28A 109.5 . . ?
C25 C28 H28B 109.5 . . ?
C24 C28 H28B 109.5 . . ?
H28A C28 H28B 108.1 . . ?
C25 C29 C22 110.5(8) . . ?
C25 C29 H29A 109.6 . . ?
C22 C29 H29A 109.6 . . ?
C25 C29 H29B 109.6 . . ?
C22 C29 H29B 109.6 . . ?
H29A C29 H29B 108.1 . . ?
C23 C30 C25 111.0(10) . . ?
C23 C30 H30A 109.4 . . ?
C25 C30 H30A 109.4 . . ?
C23 C30 H30B 109.4 . . ?
C25 C30 H30B 109.4 . . ?
H30A C30 H30B 108.0 . . ?
C24 C31 C22 110.6(9) . . ?
C24 C31 H31A 109.5 . . ?
C22 C31 H31A 109.5 . . ?
C24 C31 H31B 109.5 . . ?
C22 C31 H31B 109.5 . . ?
H31A C31 H31B 108.1 . . ?
C6 C32 H32A 109.5 . . ?
C6 C32 H32B 109.5 . . ?
H32A C32 H32B 109.5 . . ?
C6 C32 H32C 109.5 . . ?
H32A C32 H32C 109.5 . . ?
H32B C32 H32C 109.5 . . ?
C37 C33 C11 112.0(7) . . ?
C37 C33 C40 107.6(7) . . ?
C11 C33 C40 111.8(7) . . ?
C37 C33 C42 108.4(7) . . ?
C11 C33 C42 109.7(7) . . ?
C40 C33 C42 107.2(7) . . ?
C37 C34 C38 109.3(9) . . ?
C37 C34 C41 107.3(9) . . ?
C38 C34 C41 109.9(9) . . ?
C37 C34 H34A 110.1 . . ?
C38 C34 H34A 110.1 . . ?
C41 C34 H34A 110.1 . . ?
C38 C35 C39 109.2(9) . . ?
C38 C35 C42 110.1(8) . . ?
C39 C35 C42 110.0(8) . . ?
C38 C35 H35A 109.2 . . ?
C39 C35 H35A 109.2 . . ?
C42 C35 H35A 109.2 . . ?
C41 C36 C40 110.6(8) . . ?
C41 C36 C39 108.1(8) . . ?
C40 C36 C39 110.1(8) . . ?
C41 C36 H36A 109.4 . . ?
C40 C36 H36A 109.4 . . ?
C39 C36 H36A 109.4 . . ?
C33 C37 C34 112.6(7) . . ?
C33 C37 H37A 109.1 . . ?
C34 C37 H37A 109.1 . . ?
C33 C37 H37B 109.1 . . ?
C34 C37 H37B 109.1 . . ?
H37A C37 H37B 107.8 . . ?
C35 C38 C34 109.8(8) . . ?
C35 C38 H38A 109.7 . . ?
C34 C38 H38A 109.7 . . ?
C35 C38 H38B 109.7 . . ?
C34 C38 H38B 109.7 . . ?
H38A C38 H38B 108.2 . . ?
C35 C39 C36 109.9(8) . . ?
C35 C39 H39A 109.7 . . ?
C36 C39 H39A 109.7 . . ?
C35 C39 H39B 109.7 . . ?
C36 C39 H39B 109.7 . . ?
H39A C39 H39B 108.2 . . ?
C36 C40 C33 110.8(8) . . ?
C36 C40 H40A 109.5 . . ?
C33 C40 H40A 109.5 . . ?
C36 C40 H40B 109.5 . . ?
C33 C40 H40B 109.5 . . ?
H40A C40 H40B 108.1 . . ?
C36 C41 C34 109.6(8) . . ?
C36 C41 H41A 109.7 . . ?
C34 C41 H41A 109.7 . . ?
C36 C41 H41B 109.7 . . ?
C34 C41 H41B 109.7 . . ?
H41A C41 H41B 108.2 . . ?
C35 C42 C33 109.8(7) . . ?
C35 C42 H42A 109.7 . . ?
C33 C42 H42A 109.7 . . ?
C35 C42 H42B 109.7 . . ?
C33 C42 H42B 109.7 . . ?
H42A C42 H42B 108.2 . . ?
C13 C43 H43A 109.5 . . ?
C13 C43 H43B 109.5 . . ?
H43A C43 H43B 109.5 . . ?
C13 C43 H43C 109.5 . . ?
H43A C43 H43C 109.5 . . ?
H43B C43 H43C 109.5 . . ?
C48 C44 C51 106.4(7) . . ?
C48 C44 C18 111.7(7) . . ?
C51 C44 C18 111.2(7) . . ?
C48 C44 C53 108.6(7) . . ?
C51 C44 C53 108.5(7) . . ?
C18 C44 C53 110.3(7) . . ?
C52 C45 C49 109.4(8) . . ?
C52 C45 C48 107.1(8) . . ?
C49 C45 C48 109.7(8) . . ?
C52 C45 H45A 110.2 . . ?
C49 C45 H45A 110.2 . . ?
C48 C45 H45A 110.2 . . ?
C53 C46 C49 109.6(7) . . ?
C53 C46 C50 108.9(8) . . ?
C49 C46 C50 109.7(8) . . ?
C53 C46 H46A 109.5 . . ?
C49 C46 H46A 109.5 . . ?
C50 C46 H46A 109.5 . . ?
C52 C47 C50 109.7(8) . . ?
C52 C47 C51 110.2(8) . . ?
C50 C47 C51 109.6(8) . . ?
C52 C47 H47A 109.1 . . ?
C50 C47 H47A 109.1 . . ?
C51 C47 H47A 109.1 . . ?
C44 C48 C45 113.2(7) . . ?
C44 C48 H48A 108.9 . . ?
C45 C48 H48A 108.9 . . ?
C44 C48 H48B 108.9 . . ?
C45 C48 H48B 108.9 . . ?
H48A C48 H48B 107.8 . . ?
C45 C49 C46 109.0(8) . . ?
C45 C49 H49A 109.9 . . ?
C46 C49 H49A 109.9 . . ?
C45 C49 H49B 109.9 . . ?
C46 C49 H49B 109.9 . . ?
H49A C49 H49B 108.3 . . ?
C47 C50 C46 108.9(8) . . ?
C47 C50 H50A 109.9 . . ?
C46 C50 H50A 109.9 . . ?
C47 C50 H50B 109.9 . . ?
C46 C50 H50B 109.9 . . ?
H50A C50 H50B 108.3 . . ?
C44 C51 C47 110.4(8) . . ?
C44 C51 H51A 109.6 . . ?
C47 C51 H51A 109.6 . . ?
C44 C51 H51B 109.6 . . ?
C47 C51 H51B 109.6 . . ?
H51A C51 H51B 108.1 . . ?
C45 C52 C47 109.7(8) . . ?
C45 C52 H52A 109.7 . . ?
C47 C52 H52A 109.7 . . ?
C45 C52 H52B 109.7 . . ?
C47 C52 H52B 109.7 . . ?
H52A C52 H52B 108.2 . . ?
C46 C53 C44 111.5(7) . . ?
C46 C53 H53A 109.3 . . ?
C44 C53 H53A 109.3 . . ?
C46 C53 H53B 109.3 . . ?
C44 C53 H53B 109.3 . . ?
H53A C53 H53B 108.0 . . ?
C20 C54 H54A 109.5 . . ?
C20 C54 H54B 109.5 . . ?
H54A C54 H54B 109.5 . . ?
C20 C54 H54C 109.5 . . ?
H54A C54 H54C 109.5 . . ?
H54B C54 H54C 109.5 . . ?
O4 C55 H55A 109.5 . . ?
O4 C55 H55B 109.5 . . ?
H55A C55 H55B 109.5 . . ?
O4 C55 H55C 109.5 . . ?
H55A C55 H55C 109.5 . . ?
H55B C55 H55C 109.5 . . ?
O4 C56 C57 107.9(8) . . ?
O4 C56 H56A 110.1 . . ?
C57 C56 H56A 110.1 . . ?
O4 C56 H56B 110.1 . . ?
C57 C56 H56B 110.1 . . ?
H56A C56 H56B 108.4 . . ?
O5 C57 C56 107.0(8) . . ?
O5 C57 H57A 110.3 . . ?
C56 C57 H57A 110.3 . . ?
O5 C57 H57B 110.3 . . ?
C56 C57 H57B 110.3 . . ?
H57A C57 H57B 108.6 . . ?
O5 C58 H58A 109.5 . . ?
O5 C58 H58B 109.5 . . ?
H58A C58 H58B 109.5 . . ?
O5 C58 H58C 109.5 . . ?
H58A C58 H58C 109.5 . . ?
H58B C58 H58C 109.5 . . ?
O6 C59 O7 119.6(8) . . ?
O6 C59 O8 120.3(8) . . ?
O7 C59 O8 120.0(8) . . ?
O6 C59 U1 59.3(4) . . ?
O7 C59 U1 60.5(4) . . ?
O8 C59 U1 173.9(6) . . ?
O9 U2 O11 87.7(2) . . ?
O9 U2 O10 85.7(2) . . ?
O11 U2 O10 151.8(2) . . ?
O9 U2 O8 160.5(2) . . ?
O11 U2 O8 88.7(2) . . ?
O10 U2 O8 88.6(2) . . ?
O9 U2 N2 78.7(2) . . ?
O11 U2 N2 75.5(2) . . ?
O10 U2 N2 76.4(2) . . ?
O8 U2 N2 81.8(2) . . ?
O9 U2 O12 104.5(2) . . ?
O11 U2 O12 74.8(2) . . ?
O10 U2 O12 133.4(2) . . ?
O8 U2 O12 93.0(2) . . ?
N2 U2 O12 149.9(2) . . ?
O9 U2 O13 112.8(2) . . ?
O11 U2 O13 133.4(2) . . ?
O10 U2 O13 74.0(2) . . ?
O8 U2 O13 83.2(2) . . ?
N2 U2 O13 147.0(2) . . ?
O12 U2 O13 60.0(2) . . ?
C59 O8 U2 167.2(6) . . ?
C63 O9 U2 133.9(5) . . ?
C70 O10 U2 142.2(5) . . ?
C77 O11 U2 144.6(5) . . ?
C115 O12 C116 114.8(8) . . ?
C115 O12 U2 114.8(6) . . ?
C116 O12 U2 109.9(5) . . ?
C118 O13 C117 110.3(8) . . ?
C118 O13 U2 121.1(5) . . ?
C117 O13 U2 122.0(6) . . ?
C61 N2 C75 111.3(7) . . ?
C61 N2 C68 108.9(7) . . ?
C75 N2 C68 105.5(6) . . ?
C61 N2 U2 114.3(5) . . ?
C75 N2 U2 108.5(5) . . ?
C68 N2 U2 108.0(5) . . ?
N2 C61 C62 120.1(7) . . ?
N2 C61 H61A 107.3 . . ?
C62 C61 H61A 107.3 . . ?
N2 C61 H61B 107.3 . . ?
C62 C61 H61B 107.3 . . ?
H61A C61 H61B 106.9 . . ?
C67 C62 C63 118.3(9) . . ?
C67 C62 C61 120.2(9) . . ?
C63 C62 C61 120.7(8) . . ?
O9 C63 C62 118.1(8) . . ?
O9 C63 C64 121.0(7) . . ?
C62 C63 C64 120.9(8) . . ?
C65 C64 C63 116.2(9) . . ?
C65 C64 C82 121.6(9) . . ?
C63 C64 C82 122.1(8) . . ?
C66 C65 C64 123.6(11) . . ?
C66 C65 H65A 118.2 . . ?
C64 C65 H65A 118.2 . . ?
C65 C66 C67 117.8(10) . . ?
C65 C66 C92 121.2(12) . . ?
C67 C66 C92 121.0(11) . . ?
C66 C67 C62 122.4(10) . . ?
C66 C67 H67A 118.8 . . ?
C62 C67 H67A 118.8 . . ?
C69 C68 N2 115.6(7) . . ?
C69 C68 H68A 108.4 . . ?
N2 C68 H68A 108.4 . . ?
C69 C68 H68B 108.4 . . ?
N2 C68 H68B 108.4 . . ?
H68A C68 H68B 107.4 . . ?
C74 C69 C70 119.8(9) . . ?
C74 C69 C68 119.1(8) . . ?
C70 C69 C68 121.1(8) . . ?
O10 C70 C71 124.7(7) . . ?
O10 C70 C69 115.7(8) . . ?
C71 C70 C69 119.7(8) . . ?
C72 C71 C70 117.3(8) . . ?
C72 C71 C93 122.1(8) . . ?
C70 C71 C93 120.6(7) . . ?
C71 C72 C73 123.8(9) . . ?
C71 C72 H72A 118.1 . . ?
C73 C72 H72A 118.1 . . ?
C74 C73 C72 117.9(8) . . ?
C74 C73 C103 121.1(8) . . ?
C72 C73 C103 121.0(9) . . ?
C73 C74 C69 121.4(8) . . ?
C73 C74 H74A 119.3 . . ?
C69 C74 H74A 119.3 . . ?
C76 C75 N2 116.7(7) . . ?
C76 C75 H75A 108.1 . . ?
N2 C75 H75A 108.1 . . ?
C76 C75 H75B 108.1 . . ?
N2 C75 H75B 108.1 . . ?
H75A C75 H75B 107.3 . . ?
C81 C76 C77 119.0(8) . . ?
C81 C76 C75 120.4(8) . . ?
C77 C76 C75 120.6(8) . . ?
O11 C77 C78 123.0(7) . . ?
O11 C77 C76 116.0(8) . . ?
C78 C77 C76 121.0(8) . . ?
C77 C78 C79 116.9(8) . . ?
C77 C78 C104 123.4(8) . . ?
C79 C78 C104 119.7(8) . . ?
C80 C79 C78 123.2(9) . . ?
C80 C79 H79A 118.4 . . ?
C78 C79 H79A 118.4 . . ?
C81 C80 C79 118.3(9) . . ?
C81 C80 C114 121.9(9) . . ?
C79 C80 C114 119.8(10) . . ?
C80 C81 C76 121.6(8) . . ?
C80 C81 H81A 119.2 . . ?
C76 C81 H81A 119.2 . . ?
C89 C82 C91 109.7(7) . . ?
C89 C82 C64 109.6(7) . . ?
C91 C82 C64 111.5(7) . . ?
C89 C82 C86 108.5(7) . . ?
C91 C82 C86 106.6(7) . . ?
C64 C82 C86 110.9(7) . . ?
C90 C83 C87 109.9(8) . . ?
C90 C83 C86 110.8(8) . . ?
C87 C83 C86 108.5(8) . . ?
C90 C83 H83A 109.2 . . ?
C87 C83 H83A 109.2 . . ?
C86 C83 H83A 109.2 . . ?
C88 C84 C87 110.6(8) . . ?
C88 C84 C91 108.9(8) . . ?
C87 C84 C91 108.1(8) . . ?
C88 C84 H84A 109.8 . . ?
C87 C84 H84A 109.8 . . ?
C91 C84 H84A 109.8 . . ?
C88 C85 C90 109.8(8) . . ?
C88 C85 C89 109.7(7) . . ?
C90 C85 C89 109.2(8) . . ?
C88 C85 H85A 109.4 . . ?
C90 C85 H85A 109.4 . . ?
C89 C85 H85A 109.4 . . ?
C83 C86 C82 110.0(8) . . ?
C83 C86 H86A 109.7 . . ?
C82 C86 H86A 109.7 . . ?
C83 C86 H86B 109.7 . . ?
C82 C86 H86B 109.7 . . ?
H86A C86 H86B 108.2 . . ?
C83 C87 C84 109.2(8) . . ?
C83 C87 H87A 109.8 . . ?
C84 C87 H87A 109.8 . . ?
C83 C87 H87B 109.8 . . ?
C84 C87 H87B 109.8 . . ?
H87A C87 H87B 108.3 . . ?
C85 C88 C84 109.5(8) . . ?
C85 C88 H88A 109.8 . . ?
C84 C88 H88A 109.8 . . ?
C85 C88 H88B 109.8 . . ?
C84 C88 H88B 109.8 . . ?
H88A C88 H88B 108.2 . . ?
C82 C89 C85 110.3(7) . . ?
C82 C89 H89A 109.6 . . ?
C85 C89 H89A 109.6 . . ?
C82 C89 H89B 109.6 . . ?
C85 C89 H89B 109.6 . . ?
H89A C89 H89B 108.1 . . ?
C83 C90 C85 109.7(7) . . ?
C83 C90 H90A 109.7 . . ?
C85 C90 H90A 109.7 . . ?
C83 C90 H90B 109.7 . . ?
C85 C90 H90B 109.7 . . ?
H90A C90 H90B 108.2 . . ?
C82 C91 C84 111.5(7) . . ?
C82 C91 H91A 109.3 . . ?
C84 C91 H91A 109.3 . . ?
C82 C91 H91B 109.3 . . ?
C84 C91 H91B 109.3 . . ?
H91A C91 H91B 108.0 . . ?
C71 C93 C102 109.5(7) . . ?
C71 C93 C97 112.5(7) . . ?
C102 C93 C97 107.0(7) . . ?
C71 C93 C100 111.1(7) . . ?
C102 C93 C100 110.6(7) . . ?
C97 C93 C100 106.0(7) . . ?
C66 C92 H92A 109.5 . . ?
C66 C92 H92B 109.5 . . ?
H92A C92 H92B 109.5 . . ?
C66 C92 H92C 109.5 . . ?
H92A C92 H92C 109.5 . . ?
H92B C92 H92C 109.5 . . ?
C98 C94 C101 109.8(8) . . ?
C98 C94 C97 110.0(9) . . ?
C101 C94 C97 110.2(8) . . ?
C98 C94 H94A 108.9 . . ?
C101 C94 H94A 108.9 . . ?
C97 C94 H94A 108.9 . . ?
C98 C95 C99 110.2(8) . . ?
C98 C95 C102 110.1(8) . . ?
C99 C95 C102 108.6(8) . . ?
C98 C95 H95A 109.3 . . ?
C99 C95 H95A 109.3 . . ?
C102 C95 H95A 109.3 . . ?
C101 C96 C99 109.3(8) . . ?
C101 C96 C100 109.3(8) . . ?
C99 C96 C100 109.9(8) . . ?
C101 C96 H96A 109.4 . . ?
C99 C96 H96A 109.4 . . ?
C100 C96 H96A 109.4 . . ?
C94 C97 C93 110.2(7) . . ?
C94 C97 H97A 109.6 . . ?
C93 C97 H97A 109.6 . . ?
C94 C97 H97B 109.6 . . ?
C93 C97 H97B 109.6 . . ?
H97A C97 H97B 108.1 . . ?
C95 C98 C94 109.1(8) . . ?
C95 C98 H98A 109.9 . . ?
C94 C98 H98A 109.9 . . ?
C95 C98 H98B 109.9 . . ?
C94 C98 H98B 109.9 . . ?
H98A C98 H98B 108.3 . . ?
C95 C99 C96 110.0(8) . . ?
C95 C99 H99A 109.7 . . ?
C96 C99 H99A 109.7 . . ?
C95 C99 H99B 109.7 . . ?
C96 C99 H99B 109.7 . . ?
H99A C99 H99B 108.2 . . ?
C96 C100 C93 110.3(7) . . ?
C96 C100 H10A 109.6 . . ?
C93 C100 H10A 109.6 . . ?
C96 C100 H10B 109.6 . . ?
C93 C100 H10B 109.6 . . ?
H10A C100 H10B 108.1 . . ?
C96 C101 C94 108.7(8) . . ?
C96 C101 H10C 110.0 . . ?
C94 C101 H10C 110.0 . . ?
C96 C101 H10D 110.0 . . ?
C94 C101 H10D 110.0 . . ?
H10C C101 H10D 108.3 . . ?
C95 C102 C93 110.9(8) . . ?
C95 C102 H10E 109.5 . . ?
C93 C102 H10E 109.5 . . ?
C95 C102 H10F 109.5 . . ?
C93 C102 H10F 109.5 . . ?
H10E C102 H10F 108.1 . . ?
C73 C103 H10G 109.5 . . ?
C73 C103 H10H 109.5 . . ?
H10G C103 H10H 109.5 . . ?
C73 C103 H10I 109.5 . . ?
H10G C103 H10I 109.5 . . ?
H10H C103 H10I 109.5 . . ?
C113 C104 C108 105.6(9) . . ?
C113 C104 C78 113.0(7) . . ?
C108 C104 C78 112.7(8) . . ?
C113 C104 C111 110.5(9) . . ?
C108 C104 C111 105.4(9) . . ?
C78 C104 C111 109.2(8) . . ?
C107 C105 C112 109.9(9) . . ?
C107 C105 C108 110.1(10) . . ?
C112 C105 C108 109.3(10) . . ?
C107 C105 H10J 109.2 . . ?
C112 C105 H10J 109.2 . . ?
C108 C105 H10J 109.2 . . ?
C110 C106 C107 109.8(9) . . ?
C110 C106 C113 109.0(10) . . ?
C107 C106 C113 107.7(10) . . ?
C110 C106 H10K 110.1 . . ?
C107 C106 H10K 110.1 . . ?
C113 C106 H10K 110.1 . . ?
C105 C107 C106 108.2(9) . . ?
C105 C107 H10L 110.1 . . ?
C106 C107 H10L 110.1 . . ?
C105 C107 H10M 110.1 . . ?
C106 C107 H10M 110.1 . . ?
H10L C107 H10M 108.4 . . ?
C105 C108 C104 112.9(9) . . ?
C105 C108 H10N 109.0 . . ?
C104 C108 H10N 109.0 . . ?
C105 C108 H10O 109.0 . . ?
C104 C108 H10O 109.0 . . ?
H10N C108 H10O 107.8 . . ?
C110 C109 C112 109.8(11) . . ?
C110 C109 C111 109.4(11) . . ?
C112 C109 C111 108.4(11) . . ?
C110 C109 H10P 109.7 . . ?
C112 C109 H10P 109.7 . . ?
C111 C109 H10P 109.7 . . ?
C109 C110 C106 111.2(9) . . ?
C109 C110 H11A 109.4 . . ?
C106 C110 H11A 109.4 . . ?
C109 C110 H11B 109.4 . . ?
C106 C110 H11B 109.4 . . ?
H11A C110 H11B 108.0 . . ?
C104 C111 C109 111.6(9) . . ?
C104 C111 H11C 109.3 . . ?
C109 C111 H11C 109.3 . . ?
C104 C111 H11D 109.3 . . ?
C109 C111 H11D 109.3 . . ?
H11C C111 H11D 108.0 . . ?
C109 C112 C105 109.8(9) . . ?
C109 C112 H11E 109.7 . . ?
C105 C112 H11E 109.7 . . ?
C109 C112 H11F 109.7 . . ?
C105 C112 H11F 109.7 . . ?
H11E C112 H11F 108.2 . . ?
C104 C113 C106 111.4(8) . . ?
C104 C113 H11G 109.4 . . ?
C106 C113 H11G 109.4 . . ?
C104 C113 H11H 109.4 . . ?
C106 C113 H11H 109.4 . . ?
H11G C113 H11H 108.0 . . ?
C80 C114 H11I 109.5 . . ?
C80 C114 H11J 109.5 . . ?
H11I C114 H11J 109.5 . . ?
C80 C114 H11K 109.5 . . ?
H11I C114 H11K 109.5 . . ?
H11J C114 H11K 109.5 . . ?
O12 C115 H11L 109.5 . . ?
O12 C115 H11M 109.5 . . ?
H11L C115 H11M 109.5 . . ?
O12 C115 H11N 109.5 . . ?
H11L C115 H11N 109.5 . . ?
H11M C115 H11N 109.5 . . ?
O12 C116 C117 110.3(8) . . ?
O12 C116 H11O 109.6 . . ?
C117 C116 H11O 109.6 . . ?
O12 C116 H11P 109.6 . . ?
C117 C116 H11P 109.6 . . ?
H11O C116 H11P 108.1 . . ?
O13 C117 C116 106.8(8) . . ?
O13 C117 H11Q 110.4 . . ?
C116 C117 H11Q 110.4 . . ?
O13 C117 H11R 110.4 . . ?
C116 C117 H11R 110.4 . . ?
H11Q C117 H11R 108.6 . . ?
O13 C118 H11S 109.5 . . ?
O13 C118 H11T 109.5 . . ?
H11S C118 H11T 109.5 . . ?
O13 C118 H11U 109.5 . . ?
H11S C118 H11U 109.5 . . ?
H11T C118 H11U 109.5 . . ?
O202 C201 H20A 109.5 . . ?
O202 C201 H20B 109.5 . . ?
H20A C201 H20B 109.5 . . ?
O202 C201 H20C 109.5 . . ?
H20A C201 H20C 109.5 . . ?
H20B C201 H20C 109.5 . . ?
C203 O202 C201 118.1(14) . . ?
O202 C203 C204 121.1(16) . . ?
O202 C203 H20D 107.0 . . ?
C204 C203 H20D 107.0 . . ?
O202 C203 H20E 107.0 . . ?
C204 C203 H20E 107.0 . . ?
H20D C203 H20E 106.8 . . ?
O205 C204 C203 117.5(17) . . ?
O205 C204 H20F 107.9 . . ?
C203 C204 H20F 107.9 . . ?
O205 C204 H20G 107.9 . . ?
C203 C204 H20G 107.9 . . ?
H20F C204 H20G 107.2 . . ?
C204 O205 C206 116.3(15) . . ?
O205 C206 H20H 109.5 . . ?
O205 C206 H20I 109.5 . . ?
H20H C206 H20I 109.5 . . ?
O205 C206 H20J 109.5 . . ?
H20H C206 H20J 109.5 . . ?
H20I C206 H20J 109.5 . . ?
O208 C207 H20K 109.5 . . ?
O208 C207 H20L 109.5 . . ?
H20K C207 H20L 109.5 . . ?
O208 C207 H20M 109.5 . . ?
H20K C207 H20M 109.5 . . ?
H20L C207 H20M 109.5 . . ?
C209 O208 C207 105.4(14) . . ?
O208 C209 C210 106.5(14) . . ?
O208 C209 H20N 110.4 . . ?
C210 C209 H20N 110.4 . . ?
O208 C209 H20O 110.4 . . ?
C210 C209 H20O 110.4 . . ?
H20N C209 H20O 108.6 . . ?
O211 C210 C209 105.5(15) . . ?
O211 C210 H21B 110.6 . . ?
C209 C210 H21B 110.6 . . ?
O211 C210 H21C 110.6 . . ?
C209 C210 H21C 110.6 . . ?
H21B C210 H21C 108.8 . . ?
C210 O211 C212 106.9(16) . . ?
O211 C212 H21D 109.5 . . ?
O211 C212 H21E 109.5 . . ?
H21D C212 H21E 109.5 . . ?
O211 C212 H21F 109.5 . . ?
H21D C212 H21F 109.5 . . ?
H21E C212 H21F 109.5 . . ?
O214 C213 H21G 109.5 . . ?
O214 C213 H21H 109.5 . . ?
H21G C213 H21H 109.5 . . ?
O214 C213 H21I 109.5 . . ?
H21G C213 H21I 109.5 . . ?
H21H C213 H21I 109.5 . . ?
C215 O214 C213 115(3) . . ?
O214 C215 C216 119(3) . . ?
O214 C215 H21J 107.5 . . ?
C216 C215 H21J 107.5 . . ?
O214 C215 H21K 107.5 . . ?
C216 C215 H21K 107.5 . . ?
H21J C215 H21K 107.0 . . ?
O217 C216 C215 117(3) . . ?
O217 C216 H21L 107.9 . . ?
C215 C216 H21L 107.9 . . ?
O217 C216 H21M 107.9 . . ?
C215 C216 H21M 108.0 . . ?
H21L C216 H21M 107.2 . . ?
C216 O217 C218 121(3) . . ?
O217 C218 H21N 109.5 . . ?
O217 C218 H21O 109.5 . . ?
H21N C218 H21O 109.5 . . ?
O217 C218 H21P 109.5 . . ?
H21N C218 H21P 109.5 . . ?
H21O C218 H21P 109.5 . . ?
O220 C219 H21Q 109.5 . . ?
O220 C219 H21R 109.5 . . ?
H21Q C219 H21R 109.5 . . ?
O220 C219 H21S 109.5 . . ?
H21Q C219 H21S 109.5 . . ?
H21R C219 H21S 109.5 . . ?
C221 O220 C219 113(3) . . ?
O220 C221 C222 114(3) . . ?
O220 C221 H22A 108.8 . . ?
C222 C221 H22A 108.8 . . ?
O220 C221 H22B 108.8 . . ?
C222 C221 H22B 108.8 . . ?
H22A C221 H22B 107.7 . . ?
O223 C222 C221 112(2) . . ?
O223 C222 H22C 109.2 . . ?
C221 C222 H22C 109.2 . . ?
O223 C222 H22D 109.2 . . ?
C221 C222 H22D 109.2 . . ?
H22C C222 H22D 107.9 . . ?
C222 O223 C224 113(2) . . ?
O223 C224 H22E 109.5 . . ?
O223 C224 H22F 109.5 . . ?
H22E C224 H22F 109.5 . . ?
O223 C224 H22G 109.5 . . ?
H22E C224 H22G 109.5 . . ?
H22F C224 H22G 109.5 . . ?

loop_
_geom_bond_atom_site_label_1
_geom_bond_atom_site_label_2
_geom_bond_distance
_geom_bond_site_symmetry_2
_geom_bond_publ_flag
U1 O1 2.163(5) . ?
U1 O3 2.170(6) . ?
U1 O2 2.200(6) . ?
U1 O6 2.414(6) . ?
U1 O7 2.439(6) . ?
U1 N1 2.586(6) . ?
U1 O5 2.592(6) . ?
U1 O4 2.706(6) . ?
U1 C59 2.801(9) . ?
O1 C3 1.361(10) . ?
O2 C10 1.371(10) . ?
O3 C17 1.353(10) . ?
O4 C55 1.424(11) . ?
O4 C56 1.430(11) . ?
O5 C58 1.438(11) . ?
O5 C57 1.455(11) . ?
O6 C59 1.263(10) . ?
O7 C59 1.281(10) . ?
N1 C15 1.483(11) . ?
N1 C1 1.489(11) . ?
N1 C8 1.494(11) . ?
C1 C2 1.509(12) . ?
C1 H1A 0.9900 . ?
C1 H1B 0.9900 . ?
C2 C7 1.392(12) . ?
C2 C3 1.411(12) . ?
C3 C4 1.394(12) . ?
C4 C5 1.412(12) . ?
C4 C22 1.550(12) . ?
C5 C6 1.389(13) . ?
C5 H5A 0.9500 . ?
C6 C7 1.380(13) . ?
C6 C32 1.521(13) . ?
C7 H7A 0.9500 . ?
C8 C9 1.495(12) . ?
C8 H8A 0.9900 . ?
C8 H8B 0.9900 . ?
C9 C14 1.399(12) . ?
C9 C10 1.424(11) . ?
C10 C11 1.406(12) . ?
C11 C12 1.405(12) . ?
C11 C33 1.544(11) . ?
C12 C13 1.392(12) . ?
C12 H12A 0.9500 . ?
C13 C14 1.379(13) . ?
C13 C43 1.507(12) . ?
C14 H14A 0.9500 . ?
C15 C16 1.525(11) . ?
C15 H15A 0.9900 . ?
C15 H15B 0.9900 . ?
C16 C21 1.397(12) . ?
C16 C17 1.407(11) . ?
C17 C18 1.410(12) . ?
C18 C19 1.391(12) . ?
C18 C44 1.550(12) . ?
C19 C20 1.386(12) . ?
C19 H19A 0.9500 . ?
C20 C21 1.380(13) . ?
C20 C54 1.528(12) . ?
C21 H21A 0.9500 . ?
C22 C29 1.534(13) . ?
C22 C31 1.543(13) . ?
C22 C26 1.550(13) . ?
C23 C30 1.524(18) . ?
C23 C26 1.532(15) . ?
C23 C27 1.537(18) . ?
C23 H23A 1.0000 . ?
C24 C27 1.516(17) . ?
C24 C28 1.522(18) . ?
C24 C31 1.535(14) . ?
C24 H24A 1.0000 . ?
C25 C28 1.512(19) . ?
C25 C30 1.529(16) . ?
C25 C29 1.530(15) . ?
C25 H25A 1.0000 . ?
C26 H26A 0.9900 . ?
C26 H26B 0.9900 . ?
C27 H27A 0.9900 . ?
C27 H27B 0.9900 . ?
C28 H28A 0.9900 . ?
C28 H28B 0.9900 . ?
C29 H29A 0.9900 . ?
C29 H29B 0.9900 . ?
C30 H30A 0.9900 . ?
C30 H30B 0.9900 . ?
C31 H31A 0.9900 . ?
C31 H31B 0.9900 . ?
C32 H32A 0.9800 . ?
C32 H32B 0.9800 . ?
C32 H32C 0.9800 . ?
C33 C37 1.526(12) . ?
C33 C40 1.563(12) . ?
C33 C42 1.565(12) . ?
C34 C37 1.541(12) . ?
C34 C38 1.541(16) . ?
C34 C41 1.546(15) . ?
C34 H34A 1.0000 . ?
C35 C38 1.502(15) . ?
C35 C39 1.530(15) . ?
C35 C42 1.560(12) . ?
C35 H35A 1.0000 . ?
C36 C41 1.520(14) . ?
C36 C40 1.526(12) . ?
C36 C39 1.538(15) . ?
C36 H36A 1.0000 . ?
C37 H37A 0.9900 . ?
C37 H37B 0.9900 . ?
C38 H38A 0.9900 . ?
C38 H38B 0.9900 . ?
C39 H39A 0.9900 . ?
C39 H39B 0.9900 . ?
C40 H40A 0.9900 . ?
C40 H40B 0.9900 . ?
C41 H41A 0.9900 . ?
C41 H41B 0.9900 . ?
C42 H42A 0.9900 . ?
C42 H42B 0.9900 . ?
C43 H43A 0.9800 . ?
C43 H43B 0.9800 . ?
C43 H43C 0.9800 . ?
C44 C48 1.492(11) . ?
C44 C51 1.541(13) . ?
C44 C53 1.556(12) . ?
C45 C52 1.517(14) . ?
C45 C49 1.542(13) . ?
C45 C48 1.573(12) . ?
C45 H45A 1.0000 . ?
C46 C53 1.532(12) . ?
C46 C49 1.542(13) . ?
C46 C50 1.547(14) . ?
C46 H46A 1.0000 . ?
C47 C52 1.531(13) . ?
C47 C50 1.533(13) . ?
C47 C51 1.544(12) . ?
C47 H47A 1.0000 . ?
C48 H48A 0.9900 . ?
C48 H48B 0.9900 . ?
C49 H49A 0.9900 . ?
C49 H49B 0.9900 . ?
C50 H50A 0.9900 . ?
C50 H50B 0.9900 . ?
C51 H51A 0.9900 . ?
C51 H51B 0.9900 . ?
C52 H52A 0.9900 . ?
C52 H52B 0.9900 . ?
C53 H53A 0.9900 . ?
C53 H53B 0.9900 . ?
C54 H54A 0.9800 . ?
C54 H54B 0.9800 . ?
C54 H54C 0.9800 . ?
C55 H55A 0.9800 . ?
C55 H55B 0.9800 . ?
C55 H55C 0.9800 . ?
C56 C57 1.466(15) . ?
C56 H56A 0.9900 . ?
C56 H56B 0.9900 . ?
C57 H57A 0.9900 . ?
C57 H57B 0.9900 . ?
C58 H58A 0.9800 . ?
C58 H58B 0.9800 . ?
C58 H58C 0.9800 . ?
C59 O8 1.305(11) . ?
U2 O9 2.159(5) . ?
U2 O11 2.160(6) . ?
U2 O10 2.166(6) . ?
U2 O8 2.210(6) . ?
U2 N2 2.561(6) . ?
U2 O12 2.613(6) . ?
U2 O13 2.668(6) . ?
O9 C63 1.366(10) . ?
O10 C70 1.361(10) . ?
O11 C77 1.367(10) . ?
O12 C115 1.428(12) . ?
O12 C116 1.452(11) . ?
O13 C118 1.429(12) . ?
O13 C117 1.432(11) . ?
N2 C61 1.491(11) . ?
N2 C75 1.499(11) . ?
N2 C68 1.502(11) . ?
C61 C62 1.504(13) . ?
C61 H61A 0.9900 . ?
C61 H61B 0.9900 . ?
C62 C67 1.387(14) . ?
C62 C63 1.411(12) . ?
C63 C64 1.429(13) . ?
C64 C65 1.400(14) . ?
C64 C82 1.541(12) . ?
C65 C66 1.384(15) . ?
C65 H65A 0.9500 . ?
C66 C67 1.387(16) . ?
C66 C92 1.504(18) . ?
C67 H67A 0.9500 . ?
C68 C69 1.498(13) . ?
C68 H68A 0.9900 . ?
C68 H68B 0.9900 . ?
C69 C74 1.398(13) . ?
C69 C70 1.425(12) . ?
C70 C71 1.418(12) . ?
C71 C72 1.396(12) . ?
C71 C93 1.541(12) . ?
C72 C73 1.397(12) . ?
C72 H72A 0.9500 . ?
C73 C74 1.380(14) . ?
C73 C103 1.503(12) . ?
C74 H74A 0.9500 . ?
C75 C76 1.482(13) . ?
C75 H75A 0.9900 . ?
C75 H75B 0.9900 . ?
C76 C81 1.391(12) . ?
C76 C77 1.418(12) . ?
C77 C78 1.403(13) . ?
C78 C79 1.407(13) . ?
C78 C104 1.529(12) . ?
C79 C80 1.389(14) . ?
C79 H79A 0.9500 . ?
C80 C81 1.385(14) . ?
C80 C114 1.515(14) . ?
C81 H81A 0.9500 . ?
C82 C89 1.531(13) . ?
C82 C91 1.534(12) . ?
C82 C86 1.554(12) . ?
C83 C90 1.516(14) . ?
C83 C87 1.530(13) . ?
C83 C86 1.541(13) . ?
C83 H83A 1.0000 . ?
C84 C88 1.529(14) . ?
C84 C87 1.533(14) . ?
C84 C91 1.540(13) . ?
C84 H84A 1.0000 . ?
C85 C88 1.525(13) . ?
C85 C90 1.526(13) . ?
C85 C89 1.546(12) . ?
C85 H85A 1.0000 . ?
C86 H86A 0.9900 . ?
C86 H86B 0.9900 . ?
C87 H87A 0.9900 . ?
C87 H87B 0.9900 . ?
C88 H88A 0.9900 . ?
C88 H88B 0.9900 . ?
C89 H89A 0.9900 . ?
C89 H89B 0.9900 . ?
C90 H90A 0.9900 . ?
C90 H90B 0.9900 . ?
C91 H91A 0.9900 . ?
C91 H91B 0.9900 . ?
C93 C102 1.543(12) . ?
C93 C97 1.553(13) . ?
C93 C100 1.557(12) . ?
C92 H92A 0.9800 . ?
C92 H92B 0.9800 . ?
C92 H92C 0.9800 . ?
C94 C98 1.518(15) . ?
C94 C101 1.530(14) . ?
C94 C97 1.544(13) . ?
C94 H94A 1.0000 . ?
C95 C98 1.507(14) . ?
C95 C99 1.529(14) . ?
C95 C102 1.532(12) . ?
C95 H95A 1.0000 . ?
C96 C101 1.523(14) . ?
C96 C99 1.532(14) . ?
C96 C100 1.536(12) . ?
C96 H96A 1.0000 . ?
C97 H97A 0.9900 . ?
C97 H97B 0.9900 . ?
C98 H98A 0.9900 . ?
C98 H98B 0.9900 . ?
C99 H99A 0.9900 . ?
C99 H99B 0.9900 . ?
C100 H10A 0.9900 . ?
C100 H10B 0.9900 . ?
C101 H10C 0.9900 . ?
C101 H10D 0.9900 . ?
C102 H10E 0.9900 . ?
C102 H10F 0.9900 . ?
C103 H10G 0.9800 . ?
C103 H10H 0.9800 . ?
C103 H10I 0.9800 . ?
C104 C113 1.514(14) . ?
C104 C108 1.523(13) . ?
C104 C111 1.535(14) . ?
C105 C107 1.493(16) . ?
C105 C112 1.512(17) . ?
C105 C108 1.522(14) . ?
C105 H10J 1.0000 . ?
C106 C110 1.527(19) . ?
C106 C107 1.541(17) . ?
C106 C113 1.559(14) . ?
C106 H10K 1.0000 . ?
C107 H10L 0.9900 . ?
C107 H10M 0.9900 . ?
C108 H10N 0.9900 . ?
C108 H10O 0.9900 . ?
C109 C110 1.472(19) . ?
C109 C112 1.505(19) . ?
C109 C111 1.544(15) . ?
C109 H10P 1.0000 . ?
C110 H11A 0.9900 . ?
C110 H11B 0.9900 . ?
C111 H11C 0.9900 . ?
C111 H11D 0.9900 . ?
C112 H11E 0.9900 . ?
C112 H11F 0.9900 . ?
C113 H11G 0.9900 . ?
C113 H11H 0.9900 . ?
C114 H11I 0.9800 . ?
C114 H11J 0.9800 . ?
C114 H11K 0.9800 . ?
C115 H11L 0.9800 . ?
C115 H11M 0.9800 . ?
C115 H11N 0.9800 . ?
C116 C117 1.485(16) . ?
C116 H11O 0.9900 . ?
C116 H11P 0.9900 . ?
C117 H11Q 0.9900 . ?
C117 H11R 0.9900 . ?
C118 H11S 0.9800 . ?
C118 H11T 0.9800 . ?
C118 H11U 0.9800 . ?
C201 O202 1.394(18) . ?
C201 H20A 0.9800 . ?
C201 H20B 0.9800 . ?
C201 H20C 0.9800 . ?
O202 C203 1.294(18) . ?
C203 C204 1.42(2) . ?
C203 H20D 0.9900 . ?
C203 H20E 0.9900 . ?
C204 O205 1.336(19) . ?
C204 H20F 0.9900 . ?
C204 H20G 0.9900 . ?
O205 C206 1.401(19) . ?
C206 H20H 0.9800 . ?
C206 H20I 0.9800 . ?
C206 H20J 0.9800 . ?
C207 O208 1.44(2) . ?
C207 H20K 0.9800 . ?
C207 H20L 0.9800 . ?
C207 H20M 0.9800 . ?
O208 C209 1.332(18) . ?
C209 C210 1.62(3) . ?
C209 H20N 0.9900 . ?
C209 H20O 0.9900 . ?
C210 O211 1.39(2) . ?
C210 H21B 0.9900 . ?
C210 H21C 0.9900 . ?
O211 C212 1.47(2) . ?
C212 H21D 0.9800 . ?
C212 H21E 0.9800 . ?
C212 H21F 0.9800 . ?
C213 O214 1.38(2) . ?
C213 H21G 0.9800 . ?
C213 H21H 0.9800 . ?
C213 H21I 0.9800 . ?
O214 C215 1.24(2) . ?
C215 C216 1.41(3) . ?
C215 H21J 0.9900 . ?
C215 H21K 0.9900 . ?
C216 O217 1.34(2) . ?
C216 H21L 0.9900 . ?
C216 H21M 0.9900 . ?
O217 C218 1.41(2) . ?
C218 H21N 0.9800 . ?
C218 H21O 0.9800 . ?
C218 H21P 0.9800 . ?
C219 O220 1.36(2) . ?
C219 H21Q 0.9800 . ?
C219 H21R 0.9800 . ?
C219 H21S 0.9800 . ?
O220 C221 1.28(2) . ?
C221 C222 1.44(3) . ?
C221 H22A 0.9900 . ?
C221 H22B 0.9900 . ?
C222 O223 1.34(2) . ?
C222 H22C 0.9900 . ?
C222 H22D 0.9900 . ?
O223 C224 1.40(2) . ?
C224 H22E 0.9800 . ?
C224 H22F 0.9800 . ?
C224 H22G 0.9800 . ?

loop_
_geom_torsion_atom_site_label_1
_geom_torsion_atom_site_label_2
_geom_torsion_atom_site_label_3
_geom_torsion_atom_site_label_4
_geom_torsion
_geom_torsion_site_symmetry_1
_geom_torsion_site_symmetry_2
_geom_torsion_site_symmetry_3
_geom_torsion_site_symmetry_4
_geom_torsion_publ_flag
O3 U1 O1 C3 60.2(10) . . . . ?
O2 U1 O1 C3 -85.1(10) . . . . ?
O6 U1 O1 C3 -25.2(12) . . . . ?
O7 U1 O1 C3 -176.5(9) . . . . ?
N1 U1 O1 C3 -4.0(10) . . . . ?
O5 U1 O1 C3 -176.9(10) . . . . ?
O4 U1 O1 C3 124.1(10) . . . . ?
O1 U1 O2 C10 111.3(7) . . . . ?
O3 U1 O2 C10 0.6(8) . . . . ?
O6 U1 O2 C10 -38.7(6) . . . . ?
O7 U1 O2 C10 -90.1(7) . . . . ?
N1 U1 O2 C10 39.8(6) . . . . ?
O5 U1 O2 C10 -159.7(7) . . . . ?
O4 U1 O2 C10 163.5(6) . . . . ?
C59 U1 O2 C10 -64.2(7) . . . . ?
O1 U1 O3 C17 -103.7(9) . . . . ?
O2 U1 O3 C17 1.2(10) . . . . ?
O6 U1 O3 C17 40.8(8) . . . . ?
O7 U1 O3 C17 94.1(9) . . . . ?
N1 U1 O3 C17 -39.8(8) . . . . ?
O5 U1 O3 C17 157.8(8) . . . . ?
O4 U1 O3 C17 -168.3(9) . . . . ?
C59 U1 O3 C17 67.9(9) . . . . ?
O1 U1 O4 C55 -42.6(6) . . . . ?
O3 U1 O4 C55 70.9(6) . . . . ?
O2 U1 O4 C55 -98.6(7) . . . . ?
O6 U1 O4 C55 113.1(6) . . . . ?
O7 U1 O4 C55 155.8(6) . . . . ?
N1 U1 O4 C55 14.3(7) . . . . ?
O5 U1 O4 C55 -142.1(7) . . . . ?
C59 U1 O4 C55 137.3(6) . . . . ?
O1 U1 O4 C56 100.3(7) . . . . ?
O3 U1 O4 C56 -146.2(7) . . . . ?
O2 U1 O4 C56 44.3(8) . . . . ?
O6 U1 O4 C56 -104.0(6) . . . . ?
O7 U1 O4 C56 -61.3(7) . . . . ?
N1 U1 O4 C56 157.2(6) . . . . ?
O5 U1 O4 C56 0.8(6) . . . . ?
C59 U1 O4 C56 -79.8(7) . . . . ?
O1 U1 O5 C58 122.8(7) . . . . ?
O3 U1 O5 C58 -130.0(7) . . . . ?
O2 U1 O5 C58 36.5(7) . . . . ?
O6 U1 O5 C58 -39.1(8) . . . . ?
O7 U1 O5 C58 -57.0(7) . . . . ?
N1 U1 O5 C58 103.7(9) . . . . ?
O4 U1 O5 C58 -167.3(8) . . . . ?
C59 U1 O5 C58 -49.4(7) . . . . ?
O1 U1 O5 C57 -101.9(7) . . . . ?
O3 U1 O5 C57 5.3(7) . . . . ?
O2 U1 O5 C57 171.8(6) . . . . ?
O6 U1 O5 C57 96.1(7) . . . . ?
O7 U1 O5 C57 78.3(7) . . . . ?
N1 U1 O5 C57 -121.0(8) . . . . ?
O4 U1 O5 C57 -32.1(6) . . . . ?
C59 U1 O5 C57 85.9(7) . . . . ?
O1 U1 O6 C59 -169.9(5) . . . . ?
O3 U1 O6 C59 95.3(5) . . . . ?
O2 U1 O6 C59 -107.3(5) . . . . ?
O7 U1 O6 C59 -2.3(5) . . . . ?
N1 U1 O6 C59 169.6(5) . . . . ?
O5 U1 O6 C59 -23.2(6) . . . . ?
O4 U1 O6 C59 54.2(6) . . . . ?
O1 U1 O7 C59 162.8(6) . . . . ?
O3 U1 O7 C59 -71.2(5) . . . . ?
O2 U1 O7 C59 72.8(5) . . . . ?
O6 U1 O7 C59 2.3(5) . . . . ?
N1 U1 O7 C59 -8.0(6) . . . . ?
O5 U1 O7 C59 163.2(5) . . . . ?
O4 U1 O7 C59 -141.7(5) . . . . ?
O1 U1 N1 C15 164.0(6) . . . . ?
O3 U1 N1 C15 50.4(5) . . . . ?
O2 U1 N1 C15 -106.7(5) . . . . ?
O6 U1 N1 C15 -28.1(5) . . . . ?
O7 U1 N1 C15 -19.6(6) . . . . ?
O5 U1 N1 C15 -175.8(5) . . . . ?
O4 U1 N1 C15 106.7(5) . . . . ?
C59 U1 N1 C15 -23.3(6) . . . . ?
O1 U1 N1 C1 44.5(5) . . . . ?
O3 U1 N1 C1 -69.1(5) . . . . ?
O2 U1 N1 C1 133.9(5) . . . . ?
O6 U1 N1 C1 -147.5(5) . . . . ?
O7 U1 N1 C1 -139.0(5) . . . . ?
O5 U1 N1 C1 64.8(8) . . . . ?
O4 U1 N1 C1 -12.8(6) . . . . ?
C59 U1 N1 C1 -142.7(5) . . . . ?
O1 U1 N1 C8 -75.9(5) . . . . ?
O3 U1 N1 C8 170.5(5) . . . . ?
O2 U1 N1 C8 13.5(5) . . . . ?
O6 U1 N1 C8 92.1(5) . . . . ?
O7 U1 N1 C8 100.6(5) . . . . ?
O5 U1 N1 C8 -55.6(8) . . . . ?
O4 U1 N1 C8 -133.2(5) . . . . ?
C59 U1 N1 C8 96.8(5) . . . . ?
C15 N1 C1 C2 162.7(7) . . . . ?
C8 N1 C1 C2 43.9(9) . . . . ?
U1 N1 C1 C2 -74.9(7) . . . . ?
N1 C1 C2 C7 -131.0(8) . . . . ?
N1 C1 C2 C3 49.3(11) . . . . ?
U1 O1 C3 C4 157.7(7) . . . . ?
U1 O1 C3 C2 -19.5(14) . . . . ?
C7 C2 C3 O1 -177.9(8) . . . . ?
C1 C2 C3 O1 1.7(12) . . . . ?
C7 C2 C3 C4 4.8(13) . . . . ?
C1 C2 C3 C4 -175.5(8) . . . . ?
O1 C3 C4 C5 177.2(8) . . . . ?
C2 C3 C4 C5 -5.7(12) . . . . ?
O1 C3 C4 C22 -9.5(13) . . . . ?
C2 C3 C4 C22 167.5(8) . . . . ?
C3 C4 C5 C6 2.6(14) . . . . ?
C22 C4 C5 C6 -170.7(9) . . . . ?
C4 C5 C6 C7 1.6(15) . . . . ?
C4 C5 C6 C32 -179.9(10) . . . . ?
C5 C6 C7 C2 -2.7(15) . . . . ?
C32 C6 C7 C2 178.9(10) . . . . ?
C3 C2 C7 C6 -0.5(14) . . . . ?
C1 C2 C7 C6 179.9(9) . . . . ?
C15 N1 C8 C9 61.5(9) . . . . ?
C1 N1 C8 C9 179.5(7) . . . . ?
U1 N1 C8 C9 -61.0(8) . . . . ?
N1 C8 C9 C14 -113.8(9) . . . . ?
N1 C8 C9 C10 71.7(10) . . . . ?
U1 O2 C10 C11 134.2(7) . . . . ?
U1 O2 C10 C9 -47.6(10) . . . . ?
C14 C9 C10 O2 174.3(7) . . . . ?
C8 C9 C10 O2 -11.1(12) . . . . ?
C14 C9 C10 C11 -7.4(12) . . . . ?
C8 C9 C10 C11 167.1(8) . . . . ?
O2 C10 C11 C12 -175.0(8) . . . . ?
C9 C10 C11 C12 6.9(12) . . . . ?
O2 C10 C11 C33 8.2(13) . . . . ?
C9 C10 C11 C33 -169.9(8) . . . . ?
C10 C11 C12 C13 -1.5(14) . . . . ?
C33 C11 C12 C13 175.4(8) . . . . ?
C11 C12 C13 C14 -3.4(14) . . . . ?
C11 C12 C13 C43 177.9(9) . . . . ?
C12 C13 C14 C9 2.9(13) . . . . ?
C43 C13 C14 C9 -178.4(9) . . . . ?
C10 C9 C14 C13 2.3(13) . . . . ?
C8 C9 C14 C13 -172.3(8) . . . . ?
C1 N1 C15 C16 57.3(9) . . . . ?
C8 N1 C15 C16 177.3(7) . . . . ?
U1 N1 C15 C16 -63.0(8) . . . . ?
N1 C15 C16 C21 -147.9(8) . . . . ?
N1 C15 C16 C17 37.4(12) . . . . ?
U1 O3 C17 C16 25.2(13) . . . . ?
U1 O3 C17 C18 -153.2(7) . . . . ?
C21 C16 C17 O3 176.8(8) . . . . ?
C15 C16 C17 O3 -8.7(13) . . . . ?
C21 C16 C17 C18 -4.8(12) . . . . ?
C15 C16 C17 C18 169.7(8) . . . . ?
O3 C17 C18 C19 -177.9(8) . . . . ?
C16 C17 C18 C19 3.7(12) . . . . ?
O3 C17 C18 C44 3.5(12) . . . . ?
C16 C17 C18 C44 -174.8(8) . . . . ?
C17 C18 C19 C20 0.6(14) . . . . ?
C44 C18 C19 C20 179.2(8) . . . . ?
C18 C19 C20 C21 -3.8(14) . . . . ?
C18 C19 C20 C54 177.6(9) . . . . ?
C19 C20 C21 C16 2.8(14) . . . . ?
C54 C20 C21 C16 -178.7(9) . . . . ?
C17 C16 C21 C20 1.5(14) . . . . ?
C15 C16 C21 C20 -173.5(9) . . . . ?
C3 C4 C22 C29 -59.5(11) . . . . ?
C5 C4 C22 C29 113.4(9) . . . . ?
C3 C4 C22 C31 61.5(11) . . . . ?
C5 C4 C22 C31 -125.6(9) . . . . ?
C3 C4 C22 C26 179.3(8) . . . . ?
C5 C4 C22 C26 -7.7(12) . . . . ?
C30 C23 C26 C22 -57.5(13) . . . . ?
C27 C23 C26 C22 60.9(12) . . . . ?
C29 C22 C26 C23 57.5(11) . . . . ?
C31 C22 C26 C23 -60.4(11) . . . . ?
C4 C22 C26 C23 178.8(9) . . . . ?
C28 C24 C27 C23 -59.3(13) . . . . ?
C31 C24 C27 C23 60.2(14) . . . . ?
C30 C23 C27 C24 59.6(13) . . . . ?
C26 C23 C27 C24 -59.5(13) . . . . ?
C30 C25 C28 C24 -57.8(12) . . . . ?
C29 C25 C28 C24 61.3(12) . . . . ?
C27 C24 C28 C25 59.1(12) . . . . ?
C31 C24 C28 C25 -60.7(12) . . . . ?
C28 C25 C29 C22 -59.4(12) . . . . ?
C30 C25 C29 C22 59.4(13) . . . . ?
C31 C22 C29 C25 57.4(11) . . . . ?
C4 C22 C29 C25 179.0(9) . . . . ?
C26 C22 C29 C25 -58.2(11) . . . . ?
C26 C23 C30 C25 58.5(14) . . . . ?
C27 C23 C30 C25 -60.3(13) . . . . ?
C28 C25 C30 C23 59.4(13) . . . . ?
C29 C25 C30 C23 -59.5(14) . . . . ?
C27 C24 C31 C22 -62.4(12) . . . . ?
C28 C24 C31 C22 58.1(12) . . . . ?
C29 C22 C31 C24 -56.9(10) . . . . ?
C4 C22 C31 C24 -177.8(8) . . . . ?
C26 C22 C31 C24 60.7(10) . . . . ?
C12 C11 C33 C37 -4.5(11) . . . . ?
C10 C11 C33 C37 172.3(8) . . . . ?
C12 C11 C33 C40 116.4(9) . . . . ?
C10 C11 C33 C40 -66.9(11) . . . . ?
C12 C11 C33 C42 -124.9(8) . . . . ?
C10 C11 C33 C42 51.9(10) . . . . ?
C11 C33 C37 C34 -178.0(8) . . . . ?
C40 C33 C37 C34 58.8(10) . . . . ?
C42 C33 C37 C34 -56.8(11) . . . . ?
C38 C34 C37 C33 58.2(11) . . . . ?
C41 C34 C37 C33 -61.1(11) . . . . ?
C39 C35 C38 C34 -59.7(10) . . . . ?
C42 C35 C38 C34 61.0(11) . . . . ?
C37 C34 C38 C35 -59.1(11) . . . . ?
C41 C34 C38 C35 58.5(11) . . . . ?
C38 C35 C39 C36 62.1(10) . . . . ?
C42 C35 C39 C36 -58.8(11) . . . . ?
C41 C36 C39 C35 -61.8(10) . . . . ?
C40 C36 C39 C35 59.1(11) . . . . ?
C41 C36 C40 C33 58.8(11) . . . . ?
C39 C36 C40 C33 -60.5(10) . . . . ?
C37 C33 C40 C36 -56.3(10) . . . . ?
C11 C33 C40 C36 -179.7(8) . . . . ?
C42 C33 C40 C36 60.1(9) . . . . ?
C40 C36 C41 C34 -60.7(11) . . . . ?
C39 C36 C41 C34 59.9(10) . . . . ?
C37 C34 C41 C36 60.0(11) . . . . ?
C38 C34 C41 C36 -58.8(10) . . . . ?
C38 C35 C42 C33 -60.3(10) . . . . ?
C39 C35 C42 C33 60.0(10) . . . . ?
C37 C33 C42 C35 56.6(9) . . . . ?
C11 C33 C42 C35 179.2(7) . . . . ?
C40 C33 C42 C35 -59.2(9) . . . . ?
C19 C18 C44 C48 3.0(12) . . . . ?
C17 C18 C44 C48 -178.4(8) . . . . ?
C19 C18 C44 C51 121.7(9) . . . . ?
C17 C18 C44 C51 -59.7(11) . . . . ?
C19 C18 C44 C53 -117.9(9) . . . . ?
C17 C18 C44 C53 60.7(11) . . . . ?
C51 C44 C48 C45 61.1(10) . . . . ?
C18 C44 C48 C45 -177.4(8) . . . . ?
C53 C44 C48 C45 -55.5(10) . . . . ?
C52 C45 C48 C44 -61.7(10) . . . . ?
C49 C45 C48 C44 57.0(11) . . . . ?
C52 C45 C49 C46 60.2(10) . . . . ?
C48 C45 C49 C46 -57.0(10) . . . . ?
C53 C46 C49 C45 60.0(10) . . . . ?
C50 C46 C49 C45 -59.6(10) . . . . ?
C52 C47 C50 C46 -59.6(10) . . . . ?
C51 C47 C50 C46 61.5(10) . . . . ?
C53 C46 C50 C47 -60.6(10) . . . . ?
C49 C46 C50 C47 59.4(10) . . . . ?
C48 C44 C51 C47 -59.2(9) . . . . ?
C18 C44 C51 C47 179.0(7) . . . . ?
C53 C44 C51 C47 57.5(9) . . . . ?
C52 C47 C51 C44 60.0(10) . . . . ?
C50 C47 C51 C44 -60.8(10) . . . . ?
C49 C45 C52 C47 -60.9(10) . . . . ?
C48 C45 C52 C47 58.0(10) . . . . ?
C50 C47 C52 C45 60.9(10) . . . . ?
C51 C47 C52 C45 -59.8(10) . . . . ?
C49 C46 C53 C44 -60.6(10) . . . . ?
C50 C46 C53 C44 59.4(10) . . . . ?
C48 C44 C53 C46 57.6(10) . . . . ?
C51 C44 C53 C46 -57.6(10) . . . . ?
C18 C44 C53 C46 -179.7(7) . . . . ?
C55 O4 C56 C57 173.7(8) . . . . ?
U1 O4 C56 C57 28.7(10) . . . . ?
C58 O5 C57 C56 -161.6(8) . . . . ?
U1 O5 C57 C56 61.2(9) . . . . ?
O4 C56 C57 O5 -55.9(10) . . . . ?
U1 O6 C59 O7 4.1(8) . . . . ?
U1 O6 C59 O8 -172.9(7) . . . . ?
U1 O7 C59 O6 -4.1(8) . . . . ?
U1 O7 C59 O8 172.9(7) . . . . ?
O3 U1 C59 O6 -78.5(5) . . . . ?
O2 U1 C59 O6 68.8(5) . . . . ?
O7 U1 C59 O6 175.9(8) . . . . ?
N1 U1 C59 O6 -10.4(5) . . . . ?
O5 U1 C59 O6 160.1(5) . . . . ?
O4 U1 C59 O6 -140.4(4) . . . . ?
O3 U1 C59 O7 105.6(5) . . . . ?
O2 U1 C59 O7 -107.1(5) . . . . ?
O6 U1 C59 O7 -175.9(8) . . . . ?
N1 U1 C59 O7 173.8(5) . . . . ?
O5 U1 C59 O7 -15.8(5) . . . . ?
O4 U1 C59 O7 43.7(5) . . . . ?
O6 C59 O8 U2 -20(3) . . . . ?
O7 C59 O8 U2 163(2) . . . . ?
O9 U2 O8 C59 -149(3) . . . . ?
O11 U2 O8 C59 132(3) . . . . ?
O10 U2 O8 C59 -76(3) . . . . ?
N2 U2 O8 C59 -153(3) . . . . ?
O12 U2 O8 C59 57(3) . . . . ?
O13 U2 O8 C59 -2(3) . . . . ?
O11 U2 O9 C63 31.0(7) . . . . ?
O10 U2 O9 C63 -121.6(7) . . . . ?
O8 U2 O9 C63 -48.5(12) . . . . ?
N2 U2 O9 C63 -44.6(7) . . . . ?
O12 U2 O9 C63 104.7(7) . . . . ?
O13 U2 O9 C63 167.8(7) . . . . ?
O9 U2 O10 C70 60.7(9) . . . . ?
O11 U2 O10 C70 -16.2(12) . . . . ?
O8 U2 O10 C70 -100.7(9) . . . . ?
N2 U2 O10 C70 -18.7(9) . . . . ?
O12 U2 O10 C70 166.6(8) . . . . ?
O13 U2 O10 C70 176.0(9) . . . . ?
O9 U2 O11 C77 -65.5(9) . . . . ?
O10 U2 O11 C77 10.9(12) . . . . ?
O8 U2 O11 C77 95.4(9) . . . . ?
N2 U2 O11 C77 13.5(9) . . . . ?
O12 U2 O11 C77 -171.2(10) . . . . ?
O13 U2 O11 C77 174.7(8) . . . . ?
O9 U2 O12 C115 -160.2(6) . . . . ?
O11 U2 O12 C115 -76.7(7) . . . . ?
O10 U2 O12 C115 102.0(7) . . . . ?
O8 U2 O12 C115 11.1(7) . . . . ?
N2 U2 O12 C115 -67.7(8) . . . . ?
O13 U2 O12 C115 91.6(7) . . . . ?
O9 U2 O12 C116 68.7(6) . . . . ?
O11 U2 O12 C116 152.2(6) . . . . ?
O10 U2 O12 C116 -29.2(7) . . . . ?
O8 U2 O12 C116 -120.0(6) . . . . ?
N2 U2 O12 C116 161.2(6) . . . . ?
O13 U2 O12 C116 -39.6(6) . . . . ?
O9 U2 O13 C118 133.4(7) . . . . ?
O11 U2 O13 C118 -116.8(7) . . . . ?
O10 U2 O13 C118 55.3(7) . . . . ?
O8 U2 O13 C118 -35.1(7) . . . . ?
N2 U2 O13 C118 28.4(9) . . . . ?
O12 U2 O13 C118 -132.6(7) . . . . ?
O9 U2 O13 C117 -77.9(8) . . . . ?
O11 U2 O13 C117 31.8(9) . . . . ?
O10 U2 O13 C117 -156.0(8) . . . . ?
O8 U2 O13 C117 113.5(8) . . . . ?
N2 U2 O13 C117 177.0(7) . . . . ?
O12 U2 O13 C117 16.1(7) . . . . ?
O9 U2 N2 C61 -0.2(6) . . . . ?
O11 U2 N2 C61 -90.8(6) . . . . ?
O10 U2 N2 C61 88.0(6) . . . . ?
O8 U2 N2 C61 178.5(6) . . . . ?
O12 U2 N2 C61 -99.7(7) . . . . ?
O13 U2 N2 C61 114.6(6) . . . . ?
O9 U2 N2 C75 124.6(5) . . . . ?
O11 U2 N2 C75 34.0(5) . . . . ?
O10 U2 N2 C75 -147.2(5) . . . . ?
O8 U2 N2 C75 -56.7(5) . . . . ?
O12 U2 N2 C75 25.0(8) . . . . ?
O13 U2 N2 C75 -120.6(6) . . . . ?
O9 U2 N2 C68 -121.5(6) . . . . ?
O11 U2 N2 C68 147.9(6) . . . . ?
O10 U2 N2 C68 -33.3(5) . . . . ?
O8 U2 N2 C68 57.2(5) . . . . ?
O12 U2 N2 C68 138.9(5) . . . . ?
O13 U2 N2 C68 -6.7(8) . . . . ?
C75 N2 C61 C62 -80.6(9) . . . . ?
C68 N2 C61 C62 163.6(8) . . . . ?
U2 N2 C61 C62 42.7(10) . . . . ?
N2 C61 C62 C67 127.3(11) . . . . ?
N2 C61 C62 C63 -62.8(12) . . . . ?
U2 O9 C63 C62 42.6(12) . . . . ?
U2 O9 C63 C64 -136.8(7) . . . . ?
C67 C62 C63 O9 -170.8(10) . . . . ?
C61 C62 C63 O9 19.1(13) . . . . ?
C67 C62 C63 C64 8.6(15) . . . . ?
C61 C62 C63 C64 -161.5(9) . . . . ?
O9 C63 C64 C65 170.7(10) . . . . ?
C62 C63 C64 C65 -8.7(15) . . . . ?
O9 C63 C64 C82 -10.6(14) . . . . ?
C62 C63 C64 C82 170.0(9) . . . . ?
C63 C64 C65 C66 2(2) . . . . ?
C82 C64 C65 C66 -176.4(13) . . . . ?
C64 C65 C66 C67 4(3) . . . . ?
C64 C65 C66 C92 -177.0(15) . . . . ?
C65 C66 C67 C62 -4(2) . . . . ?
C92 C66 C67 C62 176.7(15) . . . . ?
C63 C62 C67 C66 -2(2) . . . . ?
C61 C62 C67 C66 168.3(13) . . . . ?
C61 N2 C68 C69 -52.7(9) . . . . ?
C75 N2 C68 C69 -172.2(7) . . . . ?
U2 N2 C68 C69 72.0(8) . . . . ?
N2 C68 C69 C74 123.5(9) . . . . ?
N2 C68 C69 C70 -58.7(12) . . . . ?
U2 O10 C70 C71 -140.0(8) . . . . ?
U2 O10 C70 C69 38.9(13) . . . . ?
C74 C69 C70 O10 178.0(8) . . . . ?
C68 C69 C70 O10 0.2(13) . . . . ?
C74 C69 C70 C71 -3.0(14) . . . . ?
C68 C69 C70 C71 179.2(8) . . . . ?
O10 C70 C71 C72 -177.7(8) . . . . ?
C69 C70 C71 C72 3.4(13) . . . . ?
O10 C70 C71 C93 0.3(13) . . . . ?
C69 C70 C71 C93 -178.6(8) . . . . ?
C70 C71 C72 C73 -1.6(14) . . . . ?
C93 C71 C72 C73 -179.6(9) . . . . ?
C71 C72 C73 C74 -0.8(15) . . . . ?
C71 C72 C73 C103 179.2(9) . . . . ?
C72 C73 C74 C69 1.3(15) . . . . ?
C103 C73 C74 C69 -178.7(9) . . . . ?
C70 C69 C74 C73 0.6(15) . . . . ?
C68 C69 C74 C73 178.5(9) . . . . ?
C61 N2 C75 C76 54.6(9) . . . . ?
C68 N2 C75 C76 172.5(7) . . . . ?
U2 N2 C75 C76 -72.0(8) . . . . ?
N2 C75 C76 C81 -123.2(9) . . . . ?
N2 C75 C76 C77 59.0(11) . . . . ?
U2 O11 C77 C78 147.9(8) . . . . ?
U2 O11 C77 C76 -31.7(14) . . . . ?
C81 C76 C77 O11 178.4(8) . . . . ?
C75 C76 C77 O11 -3.7(12) . . . . ?
C81 C76 C77 C78 -1.2(14) . . . . ?
C75 C76 C77 C78 176.7(8) . . . . ?
O11 C77 C78 C79 -178.1(9) . . . . ?
C76 C77 C78 C79 1.5(14) . . . . ?
O11 C77 C78 C104 2.9(14) . . . . ?
C76 C77 C78 C104 -177.5(8) . . . . ?
C77 C78 C79 C80 -0.8(16) . . . . ?
C104 C78 C79 C80 178.3(10) . . . . ?
C78 C79 C80 C81 -0.2(17) . . . . ?
C78 C79 C80 C114 -178.9(12) . . . . ?
C79 C80 C81 C76 0.6(16) . . . . ?
C114 C80 C81 C76 179.2(12) . . . . ?
C77 C76 C81 C80 0.1(15) . . . . ?
C75 C76 C81 C80 -177.8(10) . . . . ?
C65 C64 C82 C89 127.0(11) . . . . ?
C63 C64 C82 C89 -51.7(11) . . . . ?
C65 C64 C82 C91 -111.4(12) . . . . ?
C63 C64 C82 C91 69.9(11) . . . . ?
C65 C64 C82 C86 7.2(14) . . . . ?
C63 C64 C82 C86 -171.4(8) . . . . ?
C90 C83 C86 C82 -58.4(10) . . . . ?
C87 C83 C86 C82 62.3(10) . . . . ?
C89 C82 C86 C83 57.8(9) . . . . ?
C91 C82 C86 C83 -60.2(10) . . . . ?
C64 C82 C86 C83 178.2(8) . . . . ?
C90 C83 C87 C84 59.2(10) . . . . ?
C86 C83 C87 C84 -62.0(10) . . . . ?
C88 C84 C87 C83 -58.2(10) . . . . ?
C91 C84 C87 C83 60.9(10) . . . . ?
C90 C85 C88 C84 -58.8(10) . . . . ?
C89 C85 C88 C84 61.2(10) . . . . ?
C87 C84 C88 C85 58.2(10) . . . . ?
C91 C84 C88 C85 -60.4(10) . . . . ?
C91 C82 C89 C85 56.5(9) . . . . ?
C64 C82 C89 C85 179.2(7) . . . . ?
C86 C82 C89 C85 -59.6(9) . . . . ?
C88 C85 C89 C82 -59.3(10) . . . . ?
C90 C85 C89 C82 61.1(9) . . . . ?
C87 C83 C90 C85 -60.5(10) . . . . ?
C86 C83 C90 C85 59.3(10) . . . . ?
C88 C85 C90 C83 60.4(10) . . . . ?
C89 C85 C90 C83 -60.0(10) . . . . ?
C89 C82 C91 C84 -57.0(10) . . . . ?
C64 C82 C91 C84 -178.6(8) . . . . ?
C86 C82 C91 C84 60.2(10) . . . . ?
C88 C84 C91 C82 58.8(10) . . . . ?
C87 C84 C91 C82 -61.4(10) . . . . ?
C72 C71 C93 C102 112.8(10) . . . . ?
C70 C71 C93 C102 -65.1(10) . . . . ?
C72 C71 C93 C97 -6.0(12) . . . . ?
C70 C71 C93 C97 176.1(8) . . . . ?
C72 C71 C93 C100 -124.7(9) . . . . ?
C70 C71 C93 C100 57.4(11) . . . . ?
C98 C94 C97 C93 -60.4(10) . . . . ?
C101 C94 C97 C93 60.8(11) . . . . ?
C71 C93 C97 C94 178.6(8) . . . . ?
C102 C93 C97 C94 58.3(10) . . . . ?
C100 C93 C97 C94 -59.8(10) . . . . ?
C99 C95 C98 C94 59.5(10) . . . . ?
C102 C95 C98 C94 -60.2(10) . . . . ?
C101 C94 C98 C95 -61.3(10) . . . . ?
C97 C94 C98 C95 60.1(10) . . . . ?
C98 C95 C99 C96 -58.6(10) . . . . ?
C102 C95 C99 C96 62.1(10) . . . . ?
C101 C96 C99 C95 58.6(10) . . . . ?
C100 C96 C99 C95 -61.4(10) . . . . ?
C101 C96 C100 C93 -63.0(10) . . . . ?
C99 C96 C100 C93 57.0(10) . . . . ?
C71 C93 C100 C96 -176.3(8) . . . . ?
C102 C93 C100 C96 -54.5(10) . . . . ?
C97 C93 C100 C96 61.2(9) . . . . ?
C99 C96 C101 C94 -59.9(10) . . . . ?
C100 C96 C101 C94 60.5(10) . . . . ?
C98 C94 C101 C96 61.7(10) . . . . ?
C97 C94 C101 C96 -59.7(11) . . . . ?
C98 C95 C102 C93 61.1(10) . . . . ?
C99 C95 C102 C93 -59.6(10) . . . . ?
C71 C93 C102 C95 179.0(8) . . . . ?
C97 C93 C102 C95 -58.8(10) . . . . ?
C100 C93 C102 C95 56.3(10) . . . . ?
C77 C78 C104 C113 -60.0(13) . . . . ?
C79 C78 C104 C113 121.1(11) . . . . ?
C77 C78 C104 C108 -179.7(10) . . . . ?
C79 C78 C104 C108 1.4(14) . . . . ?
C77 C78 C104 C111 63.5(12) . . . . ?
C79 C78 C104 C111 -115.5(11) . . . . ?
C112 C105 C107 C106 -60.5(12) . . . . ?
C108 C105 C107 C106 60.0(13) . . . . ?
C110 C106 C107 C105 57.9(12) . . . . ?
C113 C106 C107 C105 -60.7(12) . . . . ?
C107 C105 C108 C104 -60.8(14) . . . . ?
C112 C105 C108 C104 60.0(13) . . . . ?
C113 C104 C108 C105 58.4(13) . . . . ?
C78 C104 C108 C105 -177.7(10) . . . . ?
C111 C104 C108 C105 -58.6(13) . . . . ?
C112 C109 C110 C106 57.8(12) . . . . ?
C111 C109 C110 C106 -61.0(13) . . . . ?
C107 C106 C110 C109 -57.5(12) . . . . ?
C113 C106 C110 C109 60.3(12) . . . . ?
C113 C104 C111 C109 -54.3(13) . . . . ?
C108 C104 C111 C109 59.3(13) . . . . ?
C78 C104 C111 C109 -179.3(10) . . . . ?
C110 C109 C111 C104 57.8(15) . . . . ?
C112 C109 C111 C104 -61.9(14) . . . . ?
C110 C109 C112 C105 -59.6(12) . . . . ?
C111 C109 C112 C105 59.9(13) . . . . ?
C107 C105 C112 C109 61.9(12) . . . . ?
C108 C105 C112 C109 -59.0(12) . . . . ?
C108 C104 C113 C106 -59.7(12) . . . . ?
C78 C104 C113 C106 176.6(10) . . . . ?
C111 C104 C113 C106 53.8(13) . . . . ?
C110 C106 C113 C104 -56.2(13) . . . . ?
C107 C106 C113 C104 62.9(13) . . . . ?
C115 O12 C116 C117 -66.4(11) . . . . ?
U2 O12 C116 C117 64.8(9) . . . . ?
C118 O13 C117 C116 161.2(9) . . . . ?
U2 O13 C117 C116 9.5(12) . . . . ?
O12 C116 C117 O13 -47.3(12) . . . . ?
C201 O202 C203 C204 179(2) . . . . ?
O202 C203 C204 O205 -48(3) . . . . ?
C203 C204 O205 C206 -169.0(19) . . . . ?
C207 O208 C209 C210 -167.3(16) . . . . ?
O208 C209 C210 O211 66.7(18) . . . . ?
C209 C210 O211 C212 177.4(13) . . . . ?
C213 O214 C215 C216 -172(4) . . . . ?
O214 C215 C216 O217 -176(4) . . . . ?
C215 C216 O217 C218 -91(5) . . . . ?
C219 O220 C221 C222 175(3) . . . . ?
O220 C221 C222 O223 70(5) . . . . ?
C221 C222 O223 C224 167(3) . . . . ?
